data_7114853
loop_
_publ_author_name
'M\"uller, Achim'
'Maiti, Rabindranath'
'Schmidtmann, Marc'
'B\"ogge, Hartmut'
'Das, Samar K.'
'Zhang, Wenjian'

_publ_section_title
;
 Mimicking oxide surfaces: different types of defects and ligand
 coordination at well defined positions of a molybdenum oxide based
 nanocluster
;
_journal_issue 20
_journal_name_full 'Chemical Communications'
_journal_page_first 2126
_journal_paper_doi 10.1039/b106092a
_journal_year 2001
_chemical_formula_sum 'C12 H768 Mo138 N32 O736'
_chemical_formula_weight 26382.30
_chemical_name_systematic
; 
? 
;
_space_group_IT_number 12
_symmetry_cell_setting monoclinic
_symmetry_space_group_name_Hall '-C 2y'
_symmetry_space_group_name_H-M 'C 1 2/m 1'
_atom_sites_solution_primary direct
_atom_sites_solution_secondary difmap
_audit_creation_method SHELXL
_cell_angle_alpha 90.00
_cell_angle_beta 112.0190(10)
_cell_angle_gamma 90.00
_cell_formula_units_Z 2
_cell_length_a 42.0716(14)
_cell_length_b 40.2653(14)
_cell_length_c 26.0734(9)
_cell_measurement_reflns_used 8006
_cell_measurement_temperature 183(2)
_cell_measurement_theta_max 24.96
_cell_measurement_theta_min 2.18
_cell_volume 40947(2)
_computing_cell_refinement 'Bruker AXS SAINT'
_computing_data_collection 'Bruker AXS SMART'
_computing_data_reduction 'Bruker AXS SAINT'
_computing_molecular_graphics 'Crystal Impact: DIAMOND; Bruker AXS: SHELXTL'
_computing_publication_material 'SHELXL-93 (Sheldrick, 1993)'
_computing_structure_refinement 'SHELXL-93 (Sheldrick, 1993)'
_computing_structure_solution 'SHELXS-97 (Sheldrick, 1997)'
_diffrn_ambient_temperature 183(2)
_diffrn_measurement_device 'Bruker AXS SMART'
_diffrn_measurement_method omega-scan
_diffrn_radiation_monochromator graphite
_diffrn_radiation_source 'fine-focus sealed tube'
_diffrn_radiation_type MoK
_diffrn_radiation_wavelength 0.71073
_diffrn_reflns_av_R_equivalents 0.0445
_diffrn_reflns_av_sigmaI/netI 0.0638
_diffrn_reflns_limit_h_max 50
_diffrn_reflns_limit_h_min -50
_diffrn_reflns_limit_k_max 33
_diffrn_reflns_limit_k_min -47
_diffrn_reflns_limit_l_max 31
_diffrn_reflns_limit_l_min -29
_diffrn_reflns_number 94714
_diffrn_reflns_theta_max 25.01
_diffrn_reflns_theta_min 0.73
_diffrn_standards_decay_% 0
_exptl_absorpt_coefficient_mu 2.145
_exptl_absorpt_correction_type multi-scan
_exptl_crystal_colour blue
_exptl_crystal_density_diffrn 2.140
_exptl_crystal_description 'oblique block'
_exptl_crystal_F_000 25496
_exptl_crystal_size_max 0.15
_exptl_crystal_size_mid 0.15
_exptl_crystal_size_min 0.10
_refine_diff_density_max 2.160
_refine_diff_density_min -1.503
_refine_diff_density_rms 0.196
_refine_ls_extinction_method none
_refine_ls_goodness_of_fit_all 1.042
_refine_ls_goodness_of_fit_obs 1.072
_refine_ls_matrix_type full
_refine_ls_number_parameters 1795
_refine_ls_number_reflns 36348
_refine_ls_number_restraints 0
_refine_ls_restrained_S_all 1.095
_refine_ls_restrained_S_obs 1.072
_refine_ls_R_factor_all 0.1000
_refine_ls_R_factor_obs 0.0551
_refine_ls_shift/esd_max -0.001
_refine_ls_shift/esd_mean 0.000
_refine_ls_structure_factor_coef Fsqd
_refine_ls_weighting_details 'w=1/[s^2^(Fo^2^)+( 0.0850P)^2^+700.0000P] where P=(Fo^2^+2Fc^2^)/3'
_refine_ls_weighting_scheme calc
_refine_ls_wR_factor_all 0.1870
_refine_ls_wR_factor_obs 0.1482
_reflns_number_observed 24378
_reflns_number_total 36603
_reflns_observed_criterion >2sigma(I)
_cod_data_source_file b106092a.txt
_cod_data_source_block dirac
_cod_depositor_comments
;
The following automatic conversions were performed:

'_refine_ls_weighting_scheme' value 'calc w=1/[s^2^(Fo^2^)+(
0.0850P)^2^+700.0000P] where P=(Fo^2^+2Fc^2^)/3' was changed to
'calc'. New tag '_refine_ls_weighting_details' was created. The value
of the new tag was set to 'w=1/[s^2^(Fo^2^)+( 0.0850P)^2^+700.0000P]
where P=(Fo^2^+2Fc^2^)/3'.

Automatic conversion script
Id: cif_fix_values 3143 2015-03-26 13:38:13Z robertas 
;
_cod_original_cell_volume 40947.3(24)
_cod_original_sg_symbol_H-M C2/m
_cod_database_code 7114853

loop_
_symmetry_equiv_pos_as_xyz
'x, y, z'
'-x, y, -z'
'x+1/2, y+1/2, z'
'-x+1/2, y+1/2, -z'
'-x, -y, -z'
'x, -y, z'
'-x+1/2, -y+1/2, -z'
'x+1/2, -y+1/2, z'

loop_
_atom_site_aniso_label
_atom_site_aniso_U_11
_atom_site_aniso_U_22
_atom_site_aniso_U_33
_atom_site_aniso_U_23
_atom_site_aniso_U_13
_atom_site_aniso_U_12
Mo1 0.0474(6) 0.0484(7) 0.0384(6) -0.0117(5) -0.0009(5) 0.0123(5)
Mo4 0.0348(6) 0.0617(8) 0.0808(9) -0.0025(7) 0.0201(6) 0.0092(5)
Mo5A 0.0457(8) 0.0570(9) 0.058(2) -0.0082(8) 0.0176(8) 0.0116(6)
Mo6A 0.047(2) 0.052(2) 0.059(4) 0.012(2) 0.030(3) -0.0018(13)
Mo6B 0.041(2) 0.033(2) 0.109(9) -0.008(3) 0.043(4) -0.0039(15)
Mo7 0.0621(13) 0.0388(10) 0.183(3) 0.000 0.077(2) 0.000
Mo8 0.0316(5) 0.0485(6) 0.0278(5) -0.0027(4) 0.0130(4) 0.0016(4)
Mo9 0.0319(5) 0.0659(8) 0.0438(6) -0.0048(6) 0.0137(5) 0.0006(5)
Mo10 0.0291(5) 0.0491(6) 0.0301(5) 0.0046(4) 0.0162(4) 0.0012(4)
Mo11 0.0355(7) 0.0380(8) 0.0345(9) 0.0095(7) 0.0209(5) 0.0040(5)
Mo12 0.0443(5) 0.0366(5) 0.0467(6) 0.0043(5) 0.0307(5) 0.0005(5)
Mo13 0.0494(8) 0.0373(8) 0.0364(7) 0.000 0.0300(7) 0.000
Mo14 0.0273(4) 0.0405(5) 0.0319(5) 0.0066(4) 0.0145(4) 0.0002(4)
Mo15 0.0353(5) 0.0478(6) 0.0289(5) 0.0090(4) 0.0153(4) -0.0050(4)
Mo16 0.0303(5) 0.0413(6) 0.0307(5) 0.0108(4) 0.0141(4) -0.0009(4)
Mo17 0.0286(4) 0.0396(5) 0.0250(4) 0.0075(4) 0.0124(4) 0.0016(4)
Mo18 0.0330(5) 0.0442(6) 0.0224(4) 0.0054(4) 0.0141(4) -0.0004(4)
Mo19 0.0449(5) 0.0382(5) 0.0250(5) 0.0055(4) 0.0193(4) 0.0032(4)
Mo20 0.0411(5) 0.0398(5) 0.0251(4) 0.0005(4) 0.0161(4) 0.0005(4)
Mo21 0.0378(7) 0.0427(8) 0.0310(7) 0.0062(6) 0.0195(6) 0.0025(6)
Mo22 0.0317(6) 0.0462(7) 0.0254(6) 0.0102(5) 0.0156(5) 0.0078(5)
Mo23 0.0400(10) 0.0476(12) 0.0262(9) 0.0070(9) 0.0175(8) 0.0056(9)
Mo24 0.0298(6) 0.0455(8) 0.0250(6) 0.000 0.0139(5) 0.000
Mo25 0.0264(4) 0.0347(5) 0.0314(5) 0.0006(4) 0.0145(4) -0.0005(4)
Mo26 0.0286(5) 0.0365(5) 0.0337(5) 0.0067(4) 0.0152(4) -0.0005(4)
Mo27 0.0277(4) 0.0399(5) 0.0287(5) 0.0063(4) 0.0135(4) 0.0019(4)
Mo28 0.0317(5) 0.0336(5) 0.0290(5) 0.0038(4) 0.0175(4) 0.0008(4)
Mo29 0.0316(5) 0.0369(5) 0.0233(4) 0.0038(4) 0.0127(4) 0.0020(4)
Mo30 0.0303(5) 0.0373(5) 0.0224(4) 0.0021(4) 0.0112(4) 0.0006(4)
Mo31 0.0287(4) 0.0378(5) 0.0261(4) -0.0017(4) 0.0120(4) -0.0011(4)
Mo32 0.0280(4) 0.0398(5) 0.0261(4) 0.0021(4) 0.0141(4) -0.0027(4)
Mo33 0.0322(5) 0.0389(5) 0.0241(4) 0.0043(4) 0.0122(4) -0.0038(4)
Mo34 0.0373(5) 0.0377(5) 0.0215(4) 0.0028(4) 0.0122(4) -0.0049(4)
Mo35 0.0332(5) 0.0360(5) 0.0208(4) 0.0012(4) 0.0133(4) -0.0040(4)
Mo36 0.0435(5) 0.0373(5) 0.0238(4) 0.0008(4) 0.0114(4) -0.0052(4)
Mo37 0.0379(14) 0.0385(10) 0.0235(11) 0.0027(8) 0.0108(10) -0.0041(8)
Mo3G 0.045(3) 0.039(2) 0.034(2) 0.005(2) 0.010(2) -0.005(2)
Mo38 0.0340(8) 0.0392(8) 0.0295(8) -0.0008(6) 0.0085(6) -0.0012(6)
Mo39 0.0587(7) 0.0446(6) 0.0286(5) 0.0101(5) 0.0010(5) -0.0182(5)
O1 0.030(4) 0.049(5) 0.027(4) -0.002(3) 0.013(3) 0.006(3)
O2 0.034(4) 0.042(4) 0.022(3) -0.003(3) 0.010(3) 0.006(3)
O3 0.071(6) 0.054(6) 0.062(6) -0.018(5) -0.018(5) 0.016(5)
O4 0.075(6) 0.094(8) 0.051(5) -0.009(5) 0.039(5) 0.023(6)
O5 0.056(5) 0.053(6) 0.062(6) -0.018(5) -0.010(4) 0.014(5)
O6 0.065(6) 0.103(9) 0.079(7) 0.035(7) 0.016(5) -0.021(6)
O7 0.035(4) 0.045(5) 0.040(4) 0.000(4) 0.019(3) 0.001(3)
O8 0.031(4) 0.060(5) 0.044(4) -0.006(4) 0.017(4) 0.004(4)
O9 0.055(6) 0.103(9) 0.089(8) -0.046(7) -0.015(5) 0.038(6)
O10 0.049(6) 0.105(9) 0.088(8) -0.024(7) -0.007(5) 0.027(6)
O11 0.057(6) 0.219(15) 0.056(6) -0.023(8) 0.040(5) -0.019(8)
O12 0.147(11) 0.095(9) 0.037(5) 0.018(6) -0.002(6) -0.039(8)
O13 0.047(5) 0.045(5) 0.054(5) 0.015(4) 0.028(4) 0.009(4)
O14 0.086(7) 0.057(6) 0.081(7) -0.015(5) 0.059(6) -0.027(5)
O15 0.052(5) 0.045(5) 0.099(7) -0.002(5) 0.045(5) -0.003(4)
O16 0.054(6) 0.096(9) 0.155(12) -0.055(8) 0.027(7) 0.008(6)
O17 0.189(15) 0.157(15) 0.066(8) 0.017(8) 0.042(9) 0.123(13)
O18 0.046(5) 0.043(5) 0.088(6) 0.013(5) 0.041(5) 0.006(4)
O19 0.106(10) 0.049(7) 0.394(26) -0.005(11) 0.166(14) 0.000(7)
O20 0.083(9) 0.102(12) 0.202(19) 0.067(12) 0.024(11) -0.005(8)
O21 0.206(16) 0.126(12) 0.159(15) -0.064(11) 0.133(14) -0.104(12)
O22 0.150(13) 0.052(8) 0.628(43) -0.042(15) 0.271(22) -0.022(8)
O23 0.053(5) 0.037(4) 0.062(5) 0.005(4) 0.040(4) -0.002(4)
O24 0.298(31) 0.117(17) 0.267(29) 0.000 0.266(28) 0.000
O25 0.058(11) 0.048(10) 0.334(37) 0.000 0.030(17) 0.000
O26 0.034(4) 0.051(5) 0.028(4) 0.003(4) 0.013(3) 0.005(4)
O27 0.028(4) 0.040(4) 0.031(4) -0.003(3) 0.013(3) 0.003(3)
O28 0.032(4) 0.050(5) 0.048(5) 0.010(4) 0.016(4) 0.006(4)
O29 0.047(5) 0.065(6) 0.040(4) -0.014(4) 0.011(4) 0.008(4)
O30 0.063(5) 0.066(6) 0.037(4) 0.013(4) 0.034(4) 0.017(5)
O31 0.035(4) 0.062(5) 0.030(4) 0.003(4) 0.017(3) -0.007(4)
O32 0.030(4) 0.053(5) 0.030(4) 0.004(4) 0.018(3) -0.005(3)
O33 0.065(6) 0.064(6) 0.044(5) 0.007(4) 0.014(4) 0.002(5)
O34 0.035(5) 0.086(7) 0.071(6) -0.022(6) 0.005(4) 0.014(5)
O35 0.062(6) 0.103(8) 0.043(5) -0.007(5) 0.029(4) -0.022(6)
O36 0.025(3) 0.042(4) 0.026(3) 0.002(3) 0.010(3) -0.002(3)
O37 0.030(4) 0.049(5) 0.031(4) 0.003(3) 0.016(3) 0.001(3)
O38 0.035(4) 0.055(5) 0.036(4) 0.001(4) 0.018(3) -0.001(4)
O39 0.032(4) 0.045(5) 0.030(4) 0.009(3) 0.014(3) 0.003(3)
O40 0.041(4) 0.042(4) 0.036(4) 0.002(4) 0.024(3) -0.002(4)
O41 0.044(4) 0.061(5) 0.038(4) 0.014(4) 0.022(4) 0.002(4)
O42 0.051(5) 0.049(5) 0.041(4) 0.013(4) 0.020(4) 0.008(4)
O43 0.047(4) 0.030(4) 0.035(4) 0.001(3) 0.025(3) -0.001(3)
O44 0.044(4) 0.036(4) 0.039(4) -0.001(3) 0.026(4) -0.001(3)
O45 0.055(5) 0.041(5) 0.049(5) 0.004(4) 0.026(4) -0.007(4)
O46 0.123(8) 0.062(6) 0.058(6) 0.017(5) 0.066(6) 0.009(6)
O47 0.035(5) 0.035(6) 0.034(5) 0.000 0.022(5) 0.000
O48 0.041(6) 0.046(7) 0.031(5) 0.000 0.018(5) 0.000
O49 0.085(9) 0.050(7) 0.043(7) 0.000 0.040(7) 0.000
O50 0.039(4) 0.046(5) 0.027(4) 0.002(3) 0.015(3) -0.004(4)
O51 0.028(4) 0.032(4) 0.036(4) 0.002(3) 0.012(3) 0.001(3)
O52 0.036(4) 0.054(5) 0.040(4) 0.017(4) 0.016(3) -0.002(4)
O53 0.062(5) 0.036(4) 0.043(4) -0.007(4) 0.035(4) -0.011(4)
O54 0.028(4) 0.034(4) 0.038(4) 0.007(3) 0.013(3) 0.006(3)
O55 0.039(4) 0.048(5) 0.031(4) 0.009(4) 0.020(3) 0.004(4)
O56 0.043(4) 0.042(5) 0.042(4) 0.006(4) 0.022(4) -0.005(4)
O57 0.032(4) 0.055(5) 0.030(4) 0.011(4) 0.014(3) -0.005(4)
O58 0.045(5) 0.065(6) 0.038(4) 0.016(4) 0.018(4) -0.010(4)
O59 0.035(4) 0.043(4) 0.030(4) 0.011(3) 0.011(3) 0.002(3)
O60 0.056(5) 0.051(5) 0.026(4) 0.013(4) 0.020(4) 0.004(4)
O61 0.043(4) 0.067(6) 0.038(4) 0.013(4) 0.019(4) -0.005(4)
O62 0.033(4) 0.037(4) 0.034(4) 0.007(3) 0.017(3) 0.003(3)
O63 0.034(4) 0.065(6) 0.033(4) 0.017(4) 0.014(3) 0.013(4)
O64 0.029(4) 0.042(4) 0.027(4) 0.003(3) 0.013(3) 0.000(3)
O65 0.041(4) 0.049(5) 0.033(4) 0.010(4) 0.016(3) 0.000(4)
O66 0.033(4) 0.047(5) 0.026(4) 0.005(3) 0.015(3) -0.001(3)
O67 0.041(4) 0.049(5) 0.050(5) 0.020(4) 0.029(4) 0.011(4)
O68 0.043(4) 0.033(4) 0.028(4) 0.000(3) 0.016(3) -0.002(3)
O69 0.050(5) 0.050(5) 0.021(4) 0.005(3) 0.015(3) 0.001(4)
O70 0.042(4) 0.041(4) 0.032(4) 0.003(3) 0.022(3) 0.003(3)
O71 0.041(4) 0.040(4) 0.027(4) 0.002(3) 0.015(3) 0.005(3)
O72 0.034(4) 0.082(6) 0.020(4) -0.003(4) 0.012(3) 0.002(4)
O73 0.070(5) 0.045(5) 0.024(4) 0.005(4) 0.022(4) 0.001(4)
O74 0.031(4) 0.041(4) 0.022(3) 0.001(3) 0.011(3) 0.004(3)
O75 0.032(4) 0.045(5) 0.026(4) 0.000(3) 0.006(3) -0.003(3)
O76 0.067(5) 0.056(5) 0.029(4) 0.001(4) 0.016(4) 0.004(4)
O77 0.024(3) 0.040(4) 0.030(4) 0.004(3) 0.011(3) -0.004(3)
O78 0.029(4) 0.039(4) 0.024(3) 0.000(3) 0.011(3) -0.004(3)
O79 0.035(6) 0.058(7) 0.030(5) -0.005(5) 0.015(5) 0.001(5)
O80 0.033(4) 0.039(4) 0.032(4) 0.006(3) 0.017(3) 0.001(3)
O81 0.037(5) 0.048(6) 0.033(5) 0.015(4) 0.016(4) 0.001(4)
O82 0.033(4) 0.038(4) 0.024(3) -0.001(3) 0.013(3) -0.001(3)
O83 0.041(8) 0.060(11) 0.033(8) 0.002(8) 0.024(7) 0.012(8)
O84 0.038(6) 0.043(6) 0.026(5) 0.000 0.015(5) 0.000
O85 0.037(6) 0.045(6) 0.028(5) 0.000 0.011(5) 0.000
O86 0.034(4) 0.048(5) 0.051(5) -0.003(4) 0.023(4) 0.010(4)
O87 0.028(3) 0.036(4) 0.028(4) 0.001(3) 0.013(3) -0.005(3)
O88 0.033(4) 0.041(4) 0.031(4) 0.012(3) 0.015(3) 0.002(3)
O89 0.035(4) 0.045(5) 0.046(4) 0.001(4) 0.018(4) 0.001(4)
O90 0.031(4) 0.044(4) 0.033(4) 0.004(3) 0.018(3) -0.006(3)
O91 0.036(4) 0.039(4) 0.043(4) 0.005(4) 0.018(3) 0.003(3)
O92 0.040(4) 0.034(4) 0.024(3) 0.004(3) 0.014(3) 0.000(3)
O93 0.034(4) 0.038(4) 0.020(3) -0.001(3) 0.010(3) -0.008(3)
O94 0.036(4) 0.041(4) 0.040(4) 0.000(4) 0.021(3) 0.000(3)
O95 0.033(4) 0.034(4) 0.025(3) 0.002(3) 0.014(3) 0.000(3)
O96 0.032(4) 0.041(4) 0.023(3) 0.005(3) 0.013(3) -0.004(3)
O97 0.042(4) 0.051(5) 0.039(4) -0.002(4) 0.021(4) 0.000(4)
O98 0.033(4) 0.043(4) 0.020(3) 0.000(3) 0.012(3) -0.005(3)
O99 0.034(4) 0.042(4) 0.020(3) 0.000(3) 0.010(3) 0.001(3)
O100 0.042(4) 0.047(5) 0.042(4) -0.001(4) 0.021(4) -0.001(4)
O101 0.034(4) 0.049(5) 0.038(4) -0.006(4) 0.018(3) -0.004(4)
O102 0.042(4) 0.037(4) 0.023(3) 0.000(3) 0.016(3) -0.004(3)
O103 0.036(4) 0.047(5) 0.035(4) -0.007(4) 0.020(3) -0.005(3)
O104 0.038(4) 0.040(4) 0.026(4) -0.001(3) 0.014(3) -0.007(3)
O105 0.042(4) 0.043(5) 0.037(4) -0.005(4) 0.021(3) -0.010(4)
O106 0.033(4) 0.049(5) 0.036(4) 0.006(4) 0.015(3) 0.001(4)
O107 0.041(4) 0.042(4) 0.012(3) -0.001(3) 0.006(3) -0.004(3)
O108 0.039(4) 0.036(4) 0.029(4) 0.001(3) 0.013(3) -0.004(3)
O109 0.040(4) 0.036(4) 0.029(4) 0.005(3) 0.015(3) -0.001(3)
O110 0.046(4) 0.049(5) 0.038(4) -0.007(4) 0.020(4) -0.011(4)
O111 0.047(4) 0.044(5) 0.035(4) -0.003(4) 0.023(4) -0.004(4)
O112 0.046(4) 0.035(4) 0.019(3) 0.000(3) 0.011(3) -0.008(3)
O113 0.040(4) 0.037(4) 0.045(4) -0.004(4) 0.014(4) 0.003(4)
O114 0.083(6) 0.034(4) 0.031(4) 0.003(4) 0.018(4) -0.010(4)
O115 0.055(5) 0.070(6) 0.045(5) -0.011(4) 0.032(4) -0.014(5)
O116 0.041(4) 0.042(5) 0.037(4) 0.011(4) 0.002(3) -0.006(4)
O117 0.111(8) 0.052(6) 0.052(5) -0.001(5) 0.052(6) -0.005(5)
O118 0.065(6) 0.071(7) 0.117(9) 0.022(6) 0.060(6) 0.016(5)
O119 0.075(7) 0.040(5) 0.071(6) 0.018(5) -0.020(5) -0.010(5)
O120 0.066(6) 0.044(5) 0.049(5) 0.003(4) -0.009(4) -0.013(4)
O121 0.056(5) 0.069(6) 0.035(4) 0.005(4) 0.024(4) -0.009(4)
O122 0.058(5) 0.046(5) 0.059(6) 0.008(5) -0.012(4) -0.016(4)
O123 0.057(6) 0.117(9) 0.054(6) 0.003(6) 0.024(5) 0.022(6)
O124 0.055(6) 0.087(8) 0.145(11) -0.046(8) 0.056(7) -0.011(6)
O125 0.106(8) 0.082(7) 0.033(5) -0.016(5) 0.034(5) -0.046(6)
O126 0.113(8) 0.043(6) 0.053(6) 0.010(5) -0.024(6) -0.008(6)
C7 0.048(13) 0.023(11) 0.015(9) -0.004(8) 0.006(9) -0.021(10)
C8 0.048(14) 0.068(18) 0.043(13) 0.004(13) 0.033(12) 0.003(13)

loop_
_atom_site_label
_atom_site_type_symbol
_atom_site_fract_x
_atom_site_fract_y
_atom_site_fract_z
_atom_site_U_iso_or_equiv
_atom_site_thermal_displace_type
_atom_site_occupancy
_atom_site_calc_flag
_atom_site_refinement_flags
Mo1 Mo -0.09957(3) -0.29506(3) 0.08932(4) 0.0497(3) Uani 1 d .
Mo4 Mo 0.12306(3) -0.22883(3) 0.31929(6) 0.0595(3) Uani 1 d .
Mo5A Mo 0.15633(4) -0.16040(4) 0.41774(13) 0.0540(7) Uani 0.899(9) d P
Mo5B Mo 0.1511(4) -0.1579(4) 0.3874(11) 0.051(5) Uiso 0.101(9) d P
Mo6A Mo 0.1986(2) -0.08462(8) 0.4887(4) 0.0498(15) Uani 0.53(2) d P
Mo6B Mo 0.1886(2) -0.08234(11) 0.4561(7) 0.057(3) Uani 0.47(2) d P
Mo7 Mo 0.22836(6) 0.0000 0.46086(14) 0.0856(8) Uani 1 d S
Mo8 Mo -0.02469(2) -0.35302(3) 0.10856(4) 0.0354(2) Uani 1 d .
Mo9 Mo 0.10887(2) -0.31432(3) 0.25193(4) 0.0474(3) Uani 1 d .
Mo10 Mo 0.18481(2) -0.28525(3) 0.33803(4) 0.0346(2) Uani 1 d .
Mo11 Mo 0.22132(3) -0.21190(5) 0.38149(8) 0.0337(6) Uani 0.879(9) d P
Mo1A Mo 0.2201(3) -0.2217(4) 0.4014(8) 0.048(4) Uiso 0.121(9) d P
Mo12 Mo 0.28259(3) -0.07588(2) 0.46253(4) 0.0386(2) Uani 1 d .
Mo13 Mo 0.31284(4) 0.0000 0.50044(6) 0.0370(3) Uani 1 d S
Mo14 Mo 0.03139(2) -0.42180(2) 0.10375(4) 0.0322(2) Uani 1 d .
Mo15 Mo 0.11787(2) -0.39742(3) 0.20093(4) 0.0364(2) Uani 1 d .
Mo16 Mo 0.19844(2) -0.35615(2) 0.28833(4) 0.0333(2) Uani 1 d .
Mo17 Mo 0.26784(2) -0.29364(2) 0.37090(3) 0.0304(2) Uani 1 d .
Mo18 Mo 0.31508(2) -0.21811(2) 0.43710(3) 0.0321(2) Uani 1 d .
Mo19 Mo 0.35165(2) -0.13663(2) 0.48429(4) 0.0342(2) Uani 1 d .
Mo20 Mo 0.37773(2) -0.04871(2) 0.51235(4) 0.0343(2) Uani 1 d .
Mo21 Mo 0.07459(3) -0.35622(4) 0.08638(5) 0.0352(3) Uani 0.70 d P
Mo22 Mo 0.21393(3) -0.28010(3) 0.23155(4) 0.0330(3) Uani 0.80 d P
Mo23 Mo 0.30351(5) -0.15418(5) 0.35680(7) 0.0364(4) Uani 0.50 d P
Mo24 Mo 0.33981(3) 0.0000 0.39260(5) 0.0324(3) Uani 1 d S
Mo25 Mo 0.05794(2) -0.42568(2) -0.00256(4) 0.0298(2) Uani 1 d .
Mo26 Mo 0.14999(2) -0.40097(2) 0.10218(4) 0.0319(2) Uani 1 d .
Mo27 Mo 0.22740(2) -0.35282(2) 0.18567(4) 0.0313(2) Uani 1 d .
Mo28 Mo 0.29634(2) -0.29216(2) 0.26834(4) 0.0297(2) Uani 1 d .
Mo29 Mo 0.35332(2) -0.22352(2) 0.34535(3) 0.0299(2) Uani 1 d .
Mo30 Mo 0.39289(2) -0.13679(2) 0.39596(3) 0.0296(2) Uani 1 d .
Mo31 Mo 0.40933(2) -0.04665(2) 0.41381(3) 0.0304(2) Uani 1 d .
Mo32 Mo 0.10510(2) -0.36481(2) -0.01661(3) 0.0301(2) Uani 1 d .
Mo33 Mo 0.16927(2) -0.31567(2) 0.05584(3) 0.0313(2) Uani 1 d .
Mo34 Mo 0.28885(2) -0.21231(2) 0.19663(3) 0.0318(2) Uani 1 d .
Mo35 Mo 0.34729(2) -0.15741(2) 0.26845(3) 0.0291(2) Uani 1 d .
Mo36 Mo 0.35414(2) -0.07402(2) 0.27463(4) 0.0352(2) Uani 1 d .
Mo37 Mo 0.17344(10) -0.23619(5) -0.02417(14) 0.0335(10) Uani 0.635(13) d P
Mo3G Mo 0.1617(2) -0.23246(10) -0.0066(3) 0.041(2) Uani 0.365(13) d P
Mo38 Mo 0.22589(4) -0.17647(4) 0.06843(6) 0.0352(6) Uani 0.736(5) d P
Mo3H Mo 0.23604(11) -0.18346(11) 0.0484(2) 0.0368(15) Uiso 0.264(5) d P
Mo39 Mo 0.29859(3) -0.12266(3) 0.14811(4) 0.0484(3) Uani 1 d .
O1 O -0.0753(2) -0.3378(2) 0.0819(3) 0.035(2) Uani 1 d .
O2 O -0.1299(2) -0.3229(2) 0.0188(3) 0.033(2) Uani 1 d .
O3 O -0.1303(2) -0.2614(2) 0.0620(4) 0.075(3) Uani 1 d .
O4 O -0.1165(2) -0.3118(3) 0.1359(4) 0.069(3) Uani 1 d .
O5 O -0.0633(2) -0.2760(2) 0.1317(4) 0.066(3) Uani 1 d .
O6 O -0.0811(3) -0.2783(3) 0.0195(4) 0.085(3) Uani 1 d .
O7 O 0.1766(2) -0.2388(2) 0.3558(3) 0.038(2) Uani 1 d .
O8 O 0.1343(2) -0.2764(2) 0.3043(3) 0.044(2) Uani 1 d .
O9 O 0.1326(2) -0.1878(3) 0.3520(5) 0.095(4) Uani 1 d .
O10 O 0.0809(2) -0.2320(3) 0.2859(5) 0.090(4) Uani 1 d .
O11 O 0.1194(2) -0.2487(4) 0.3890(4) 0.105(5) Uani 1 d .
O12 O 0.1328(3) -0.2142(3) 0.2551(4) 0.104(4) Uani 1 d .
O13 O 0.2011(2) -0.1797(2) 0.4008(3) 0.046(2) Uani 1 d .
O14 O 0.1638(2) -0.1903(2) 0.4665(4) 0.067(3) Uani 1 d .
O15 O 0.1911(2) -0.1294(2) 0.4618(4) 0.060(2) Uani 1 d .
O16 O 0.1217(3) -0.1397(3) 0.4183(6) 0.105(4) Uani 1 d .
O17 O 0.1584(4) -0.1263(4) 0.3475(5) 0.139(7) Uani 1 d .
O18 O 0.2417(2) -0.0890(2) 0.4576(4) 0.054(2) Uani 1 d .
O19 O 0.2062(3) -0.0350(3) 0.4701(9) 0.162(8) Uani 1 d .
O20 O 0.1774(3) -0.0781(4) 0.3888(9) 0.138(6) Uani 1 d .
O21 O 0.2202(5) -0.0862(4) 0.5471(7) 0.145(7) Uani 1 d .
O22 O 0.1556(4) -0.0763(3) 0.4763(12) 0.240(14) Uani 1 d .
O23 O 0.2712(2) -0.0287(2) 0.4802(3) 0.045(2) Uani 1 d .
O24 O 0.2473(8) 0.0000 0.5572(12) 0.181(13) Uani 1 d S
O25 O 0.2202(4) 0.0000 0.3979(14) 0.159(12) Uani 1 d S
O26 O 0.0082(2) -0.3863(2) 0.1280(3) 0.037(2) Uani 1 d .
O27 O -0.0588(2) -0.3860(2) 0.0475(3) 0.033(2) Uani 1 d .
O28 O -0.0144(2) -0.3314(2) 0.0614(3) 0.043(2) Uani 1 d .
O29 O -0.0124(2) -0.3277(2) 0.1660(3) 0.052(2) Uani 1 d .
O30 O -0.0449(2) -0.3876(2) 0.1620(3) 0.051(2) Uani 1 d .
O31 O 0.1025(2) -0.3586(2) 0.2318(3) 0.041(2) Uani 1 d .
O32 O 0.1626(2) -0.3250(2) 0.2920(3) 0.036(2) Uani 1 d .
O33 O 0.1140(2) -0.2969(2) 0.1942(3) 0.059(2) Uani 1 d .
O34 O 0.0694(2) -0.3014(3) 0.2468(4) 0.069(3) Uani 1 d .
O35 O 0.1115(2) -0.3358(3) 0.3356(3) 0.067(3) Uani 1 d .
O36 O 0.2217(2) -0.3117(2) 0.3190(3) 0.031(2) Uani 1 d .
O37 O 0.2308(2) -0.2628(2) 0.3735(3) 0.035(2) Uani 1 d .
O38 O 0.1885(2) -0.3044(2) 0.3981(3) 0.041(2) Uani 1 d .
O39 O 0.1846(2) -0.2629(2) 0.2600(3) 0.035(2) Uani 1 d .
O40 O 0.2668(2) -0.2079(2) 0.4270(3) 0.037(2) Uani 1 d .
O41 O 0.2218(2) -0.2004(2) 0.3192(3) 0.046(2) Uani 1 d .
O42 O 0.2199(2) -0.2333(2) 0.4681(3) 0.046(2) Uani 1 d .
O43 O 0.3271(2) -0.0472(2) 0.4965(3) 0.034(2) Uani 1 d .
O44 O 0.3089(2) -0.1141(2) 0.4793(3) 0.037(2) Uani 1 d .
O45 O 0.2775(2) -0.0695(2) 0.3955(3) 0.047(2) Uani 1 d .
O46 O 0.2948(3) -0.0824(2) 0.5574(4) 0.072(3) Uani 1 d .
O47 O 0.3031(2) 0.0000 0.4111(4) 0.032(2) Uani 1 d S
O48 O 0.3613(3) 0.0000 0.4953(4) 0.038(2) Uani 1 d S
O49 O 0.3257(3) 0.0000 0.5693(5) 0.055(3) Uani 1 d S
O50 O 0.0732(2) -0.3951(2) 0.1400(3) 0.037(2) Uani 1 d .
O51 O -0.0128(2) -0.4324(2) 0.0495(3) 0.032(2) Uani 1 d .
O52 O 0.0369(2) -0.4509(2) 0.1520(3) 0.043(2) Uani 1 d .
O53 O 0.0341(2) -0.3832(2) 0.0385(3) 0.042(2) Uani 1 d .
O54 O 0.0541(2) -0.4439(2) 0.0609(3) 0.033(2) Uani 1 d .
O55 O 0.1231(2) -0.3591(2) 0.1379(3) 0.037(2) Uani 1 d .
O56 O 0.1353(2) -0.4219(2) 0.1536(3) 0.040(2) Uani 1 d .
O57 O 0.1638(2) -0.3843(2) 0.2458(3) 0.039(2) Uani 1 d .
O58 O 0.1105(2) -0.4288(2) 0.2381(3) 0.049(2) Uani 1 d .
O59 O 0.2307(2) -0.3682(2) 0.2587(3) 0.036(2) Uani 1 d .
O60 O 0.1888(2) -0.3221(2) 0.2071(3) 0.043(2) Uani 1 d .
O61 O 0.2131(2) -0.3752(2) 0.3507(3) 0.048(2) Uani 1 d .
O62 O 0.2920(2) -0.3142(2) 0.3327(3) 0.033(2) Uani 1 d .
O63 O 0.2560(2) -0.2626(2) 0.2874(3) 0.043(2) Uani 1 d .
O64 O 0.2989(2) -0.2611(2) 0.4065(3) 0.032(2) Uani 1 d .
O65 O 0.2724(2) -0.3213(2) 0.4218(3) 0.041(2) Uani 1 d .
O66 O 0.3551(2) -0.2256(2) 0.4177(3) 0.034(2) Uani 1 d .
O67 O 0.2974(2) -0.2037(2) 0.3440(3) 0.043(2) Uani 1 d .
O68 O 0.3218(2) -0.1703(2) 0.4380(3) 0.034(2) Uani 1 d .
O69 O 0.3320(2) -0.2262(2) 0.5052(3) 0.040(2) Uani 1 d .
O70 O 0.3738(2) -0.0940(2) 0.5046(3) 0.036(2) Uani 1 d .
O71 O 0.3882(2) -0.1508(2) 0.4609(3) 0.035(2) Uani 1 d .
O72 O 0.3373(2) -0.1163(2) 0.3944(3) 0.045(2) Uani 1 d .
O73 O 0.3635(2) -0.1556(2) 0.5456(3) 0.045(2) Uani 1 d .
O74 O 0.3550(2) -0.0451(2) 0.4146(3) 0.031(2) Uani 1 d .
O75 O 0.4152(2) -0.0430(2) 0.4914(3) 0.036(2) Uani 1 d .
O76 O 0.3955(2) -0.0432(2) 0.5813(3) 0.051(2) Uani 1 d .
O77 O 0.1006(2) -0.3977(2) 0.0423(3) 0.031(2) Uani 1 d .
O78 O 0.0818(2) -0.3347(2) 0.0319(3) 0.031(2) Uani 1 d .
O79 O 0.0572(3) -0.3263(3) 0.1141(4) 0.040(3) Uani 0.70 d P
O80 O 0.2511(2) -0.3104(2) 0.2188(3) 0.033(2) Uani 1 d .
O81 O 0.2070(2) -0.2575(2) 0.1738(3) 0.038(2) Uani 0.80 d P
O82 O 0.3017(2) -0.1438(2) 0.2889(3) 0.031(2) Uani 1 d .
O83 O 0.2663(4) -0.1412(4) 0.3584(6) 0.042(4) Uani 0.50 d P
O84 O 0.3921(2) 0.0000 0.4021(4) 0.035(2) Uani 1 d S
O85 O 0.3228(2) 0.0000 0.3228(4) 0.037(2) Uani 1 d S
O86 O 0.0790(2) -0.4554(2) -0.0226(3) 0.042(2) Uani 1 d .
O87 O 0.1482(2) -0.3626(2) 0.0527(3) 0.030(2) Uani 1 d .
O88 O 0.1910(2) -0.3845(2) 0.1518(3) 0.034(2) Uani 1 d .
O89 O 0.1625(2) -0.4329(2) 0.0726(3) 0.041(2) Uani 1 d .
O90 O 0.2084(2) -0.3292(2) 0.1128(3) 0.034(2) Uani 1 d .
O91 O 0.2616(2) -0.3720(2) 0.1819(3) 0.038(2) Uani 1 d .
O92 O 0.3299(2) -0.2624(2) 0.3187(3) 0.032(2) Uani 1 d .
O93 O 0.2905(2) -0.2574(2) 0.2108(3) 0.031(2) Uani 1 d .
O94 O 0.3210(2) -0.3204(2) 0.2531(3) 0.037(2) Uani 1 d .
O95 O 0.3601(2) -0.1729(2) 0.3497(3) 0.030(2) Uani 1 d .
O96 O 0.3312(2) -0.2047(2) 0.2693(3) 0.031(2) Uani 1 d .
O97 O 0.3936(2) -0.2332(2) 0.3527(3) 0.042(2) Uani 1 d .
O98 O 0.3704(2) -0.1196(2) 0.3189(3) 0.032(2) Uani 1 d .
O99 O 0.4077(2) -0.0940(2) 0.4184(3) 0.032(2) Uani 1 d .
O100 O 0.4291(2) -0.1555(2) 0.3983(3) 0.042(2) Uani 1 d .
O101 O 0.4498(2) -0.0389(2) 0.4208(3) 0.039(2) Uani 1 d .
O102 O 0.3858(2) -0.0519(2) 0.3331(3) 0.033(2) Uani 1 d .
O103 O 0.1231(2) -0.3907(2) -0.0485(3) 0.037(2) Uani 1 d .
O104 O 0.1836(2) -0.2822(2) 0.0271(3) 0.034(2) Uani 1 d .
O105 O 0.1953(2) -0.3489(2) 0.0034(3) 0.039(2) Uani 1 d .
O106 O 0.1467(2) -0.2972(2) 0.0899(3) 0.039(2) Uani 1 d .
O107 O 0.3115(2) -0.1677(2) 0.1950(2) 0.033(2) Uani 1 d .
O108 O 0.2659(2) -0.2100(2) 0.1251(3) 0.034(2) Uani 1 d .
O109 O 0.2597(2) -0.1991(2) 0.2226(3) 0.035(2) Uani 1 d .
O110 O 0.3359(2) -0.2276(2) 0.1703(3) 0.043(2) Uani 1 d .
O111 O 0.3824(2) -0.1696(2) 0.2578(3) 0.040(2) Uani 1 d .
O112 O 0.3366(2) -0.1152(2) 0.2236(3) 0.034(2) Uani 1 d .
O113 O 0.3185(2) -0.0711(2) 0.2918(3) 0.041(2) Uani 1 d .
O114 O 0.3454(2) -0.0476(2) 0.2200(3) 0.051(2) Uani 1 d .
O115 O 0.4034(2) -0.0867(2) 0.2586(3) 0.053(2) Uani 1 d .
O116 O 0.2068(2) -0.2193(2) 0.0391(3) 0.043(2) Uani 1 d .
O117 O 0.1965(3) -0.2514(2) -0.0579(4) 0.065(3) Uani 1 d .
O118 O 0.1406(2) -0.2271(3) 0.0298(5) 0.076(3) Uani 1 d .
O119 O 0.1561(2) -0.1993(2) -0.0553(4) 0.076(3) Uani 1 d .
O120 O 0.2632(2) -0.1455(2) 0.0978(3) 0.062(3) Uani 1 d .
O121 O 0.2601(2) -0.1931(2) 0.0192(3) 0.051(2) Uani 1 d .
O122 O 0.2031(2) -0.1539(2) 0.0099(4) 0.064(3) Uani 1 d .
O123 O 0.2065(2) -0.1707(3) 0.1119(4) 0.075(3) Uani 1 d .
O124 O 0.2662(2) -0.1196(3) 0.1987(5) 0.090(4) Uani 1 d .
O125 O 0.3297(3) -0.1306(3) 0.1145(3) 0.071(3) Uani 1 d .
O126 O 0.2904(3) -0.0827(2) 0.1339(4) 0.086(4) Uani 1 d .
C1 C 0.1726(6) -0.0943(6) 0.3551(9) 0.031(5) Uiso 0.50 d P
C2 C 0.1732(10) -0.0770(10) 0.3040(16) 0.100(12) Uiso 0.50 d P
C3 C 0.0727(9) -0.3034(10) 0.0215(15) 0.038(9) Uiso 0.30 d P
C4 C 0.0567(10) -0.2892(10) 0.0602(15) 0.041(9) Uiso 0.30 d P
C5 C 0.1655(14) -0.2359(15) 0.2355(23) 0.042(14) Uiso 0.20 d P
C6 C 0.1699(14) -0.2234(14) 0.1838(22) 0.038(13) Uiso 0.20 d P
C7 C 0.2734(5) -0.1295(5) 0.2560(8) 0.031(5) Uani 0.50 d P
C8 C 0.2451(6) -0.1236(7) 0.2775(10) 0.049(6) Uani 0.50 d P
O127 O 0.0198(11) -0.2718(12) 0.0430(18) 0.207(18) Uiso 0.50 d P
O128 O 0.0865(14) -0.2583(14) 0.1102(22) 0.116(18) Uiso 0.25 d P
O129 O 0.1307(5) -0.2386(5) 0.1411(8) 0.129(7) Uiso 0.75 d P
O130 O 0.1825(5) -0.1898(5) 0.1998(7) 0.112(6) Uiso 0.75 d P
O131 O 0.2483(10) -0.0771(11) 0.2802(16) 0.177(15) Uiso 0.50 d P
O132 O 0.2164(13) -0.1420(13) 0.2324(21) 0.103(16) Uiso 0.25 d P
O133 O 0.2587(2) -0.2841(2) 0.1005(4) 0.067(3) Uiso 1 d .
O134 O 0.2386(3) -0.3443(3) 0.4919(5) 0.085(3) Uiso 1 d .
O135 O 0.4166(4) 0.0000 0.2885(6) 0.077(4) Uiso 1 d S
O136 O 0.0256(4) -0.5000 -0.1071(7) 0.096(5) Uiso 1 d S
O137 O 0.0409(3) -0.3809(3) 0.2476(5) 0.090(3) Uiso 1 d .
O138 O 0.2351(3) -0.4007(3) 0.0551(5) 0.102(4) Uiso 1 d .
O139 O 0.2421(3) -0.4465(3) 0.1365(5) 0.098(4) Uiso 1 d .
O140 O 0.5180(5) 0.0000 0.4599(8) 0.109(6) Uiso 1 d S
O141 O 0.0000 -0.5000 0.0000 0.140(11) Uiso 1 d S
O142 O 0.1631(5) -0.5000 0.1899(9) 0.130(7) Uiso 1 d S
O143 O 0.3611(4) -0.0939(4) 0.6369(6) 0.118(4) Uiso 1 d .
O144 O 0.3967(4) -0.1248(4) 0.1740(6) 0.126(5) Uiso 1 d .
O145 O 0.2119(4) -0.1535(4) -0.0922(6) 0.124(5) Uiso 1 d .
O146 O 0.0320(4) -0.4526(4) -0.1782(6) 0.132(5) Uiso 1 d .
O147 O 0.4258(4) -0.2095(4) 0.5141(6) 0.135(5) Uiso 1 d .
O148 O 0.2093(4) -0.4467(4) 0.2253(7) 0.144(6) Uiso 1 d .
O149 O 0.1428(6) -0.5000 0.0148(10) 0.141(8) Uiso 1 d S
O150 O 0.2992(5) -0.3887(6) 0.3342(9) 0.194(8) Uiso 1 d .
O151 O 0.0989(6) -0.5000 0.1085(10) 0.146(8) Uiso 1 d S
O152 O 0.3676(4) -0.3064(5) 0.4243(7) 0.153(6) Uiso 1 d .
O153 O 0.4633(5) -0.1047(5) 0.3402(8) 0.188(8) Uiso 1 d .
O154 O 0.1003(5) -0.2260(6) 0.4802(9) 0.194(8) Uiso 1 d .
O155 O 0.4517(5) -0.1174(6) 0.5651(9) 0.191(8) Uiso 1 d .
O156 O 0.3837(5) -0.2751(6) 0.2317(9) 0.199(8) Uiso 1 d .
O157 O 0.1605(5) -0.1365(6) 0.5636(9) 0.199(8) Uiso 1 d .
O158 O 0.3085(8) 0.0000 0.1323(13) 0.210(13) Uiso 1 d S
O159 O 0.2767(6) -0.0445(6) 0.6262(10) 0.222(10) Uiso 1 d .
O160 O 0.2121(8) -0.5000 0.0780(13) 0.201(12) Uiso 1 d S
O161 O 0.0800(10) -0.5000 0.2328(16) 0.263(17) Uiso 1 d S
O162 O 0.4010(6) -0.3102(6) 0.3389(10) 0.224(10) Uiso 1 d .
O163 O 0.4693(7) -0.2126(8) 0.3690(12) 0.271(13) Uiso 1 d .
O164 O 0.2363(6) -0.0544(6) 0.6840(9) 0.213(9) Uiso 1 d .
O165 O 0.0653(6) -0.2991(7) 0.3763(10) 0.232(10) Uiso 1 d .
O166 O 0.1566(7) -0.1506(8) 0.2538(12) 0.275(13) Uiso 1 d .
O167 O 0.3408(8) -0.3951(8) 0.2646(13) 0.290(14) Uiso 1 d .
O168 O 0.1541(8) -0.4523(8) -0.0605(14) 0.308(15) Uiso 1 d .
O169 O 0.0302(7) -0.2366(8) -0.0516(12) 0.270(13) Uiso 1 d .
O170 O 0.0287(7) -0.4512(7) 0.2811(12) 0.273(13) Uiso 1 d .
O171 O 0.0999(6) -0.4686(6) -0.1703(10) 0.233(10) Uiso 1 d .
O172 O 0.4844(7) -0.1771(8) 0.5357(12) 0.274(13) Uiso 1 d .
O173 O 0.0671(9) -0.2153(9) 0.1507(15) 0.335(17) Uiso 1 d .
O174 O 0.3088(9) -0.4465(9) 0.1925(14) 0.329(17) Uiso 1 d .
O175 O 0.3343(11) 0.0000 0.6981(18) 0.283(19) Uiso 1 d S
O176 O 0.0749(7) -0.1462(7) 0.2816(11) 0.251(11) Uiso 1 d .
O177 O 0.2529(7) -0.0367(8) 0.2850(12) 0.124(9) Uiso 0.50 d P
O178 O 0.2411(12) 0.0000 0.3082(19) 0.143(16) Uiso 0.50 d SP
O179 O 0.0193(6) -0.2633(7) 0.1595(10) 0.103(8) Uiso 0.50 d P
O180 O -0.0089(5) -0.2758(6) 0.2150(9) 0.081(6) Uiso 0.50 d P
O181 O -0.0466(10) -0.3021(11) 0.2417(17) 0.183(15) Uiso 0.50 d P
O182 O 0.4876(11) -0.0838(11) 0.5373(17) 0.191(16) Uiso 0.50 d P
O183 O 0.4801(10) -0.0594(10) 0.6049(16) 0.174(14) Uiso 0.50 d P
O184 O 0.4870(12) 0.0000 0.3482(20) 0.149(17) Uiso 0.50 d SP
O185 O 0.4725(16) -0.0459(16) 0.3043(26) 0.295(29) Uiso 0.50 d P
O186 O 0.1583(19) 0.0000 0.5384(32) 0.249(32) Uiso 0.50 d SP
O187 O 0.1180(9) -0.1662(9) 0.0384(14) 0.156(12) Uiso 0.50 d P
O188 O 0.1709(16) 0.0000 0.2333(26) 0.206(25) Uiso 0.50 d SP
O189 O 0.1584(10) -0.1342(10) -0.1776(16) 0.173(14) Uiso 0.50 d P
O190 O 0.2052(10) -0.0919(10) 0.1408(16) 0.179(15) Uiso 0.50 d P
O191 O 0.1944(13) 0.0000 0.6741(22) 0.166(19) Uiso 0.50 d SP
O192 O 0.2745(12) -0.4224(12) -0.0195(19) 0.209(18) Uiso 0.50 d P
O193 O 0.1335(11) -0.1296(11) -0.0248(18) 0.195(16) Uiso 0.50 d P
O194 O 0.3820(17) 0.0000 0.6706(28) 0.214(26) Uiso 0.50 d SP
O195 O -0.0835(10) -0.2022(10) 0.1349(16) 0.175(14) Uiso 0.50 d P
O196 O 0.4964(12) -0.1514(13) 0.2908(20) 0.226(20) Uiso 0.50 d P
O197 O 0.4262(15) -0.1034(15) 0.6425(24) 0.269(25) Uiso 0.50 d P
O198 O 0.0259(10) -0.2537(10) 0.3019(16) 0.172(14) Uiso 0.50 d P
O199 O 0.1464(10) -0.1339(11) 0.1409(17) 0.186(16) Uiso 0.50 d P
O200 O 0.3360(19) -0.5000 0.2663(31) 0.244(31) Uiso 0.50 d SP
O201 O 0.4664(14) -0.2781(15) 0.4042(24) 0.268(25) Uiso 0.50 d P

loop_
_atom_type_symbol
_atom_type_description
_atom_type_scat_dispersion_real
_atom_type_scat_dispersion_imag
_atom_type_scat_source
O O 0.0106 0.0060 'International Tables Vol C Tables 4.2.6.8 and 6.1.1.4'
H H 0.0000 0.0000 'International Tables Vol C Tables 4.2.6.8 and 6.1.1.4'
Mo Mo -1.6832 0.6857 'International Tables Vol C Tables 4.2.6.8 and 6.1.1.4'
C C 0.0033 0.0016 'International Tables Vol C Tables 4.2.6.8 and 6.1.1.4'
N N 0.0061 0.0033 'International Tables Vol C Tables 4.2.6.8 and 6.1.1.4'

loop_
_geom_angle_atom_site_label_1
_geom_angle_atom_site_label_2
_geom_angle_atom_site_label_3
_geom_angle
_geom_angle_site_symmetry_1
_geom_angle_site_symmetry_3
O5 Mo1 O4 102.9(5) . .
O5 Mo1 O3 104.5(4) . .
O4 Mo1 O3 98.2(5) . .
O5 Mo1 O1 94.8(3) . .
O4 Mo1 O1 95.1(4) . .
O3 Mo1 O1 153.4(3) . .
O5 Mo1 O2 154.8(4) . .
O4 Mo1 O2 97.4(4) . .
O3 Mo1 O2 87.0(3) . .
O1 Mo1 O2 68.5(3) . .
O5 Mo1 O6 84.0(4) . .
O4 Mo1 O6 172.5(4) . .
O3 Mo1 O6 82.9(5) . .
O1 Mo1 O6 81.1(4) . .
O2 Mo1 O6 75.2(3) . .
O10 Mo4 O9 108.5(5) . .
O10 Mo4 O12 95.8(6) . .
O9 Mo4 O12 92.7(6) . .
O10 Mo4 O8 96.0(4) . .
O9 Mo4 O8 155.1(3) . .
O12 Mo4 O8 88.9(5) . .
O10 Mo4 O11 90.8(5) . .
O9 Mo4 O11 90.9(6) . .
O12 Mo4 O11 171.1(5) . .
O8 Mo4 O11 84.4(5) . .
O10 Mo4 O7 164.2(4) . .
O9 Mo4 O7 87.2(3) . .
O12 Mo4 O7 84.9(4) . .
O8 Mo4 O7 68.2(3) . .
O11 Mo4 O7 87.1(3) . .
Mo5B Mo5A O16 91.7(12) . .
Mo5B Mo5A O14 142.4(12) . .
O16 Mo5A O14 105.3(6) . .
Mo5B Mo5A O15 113.6(12) . .
O16 Mo5A O15 98.0(5) . .
O14 Mo5A O15 97.3(4) . .
Mo5B Mo5A O9 45.4(12) . .
O16 Mo5A O9 97.3(5) . .
O14 Mo5A O9 98.4(5) . .
O15 Mo5A O9 154.3(5) . .
Mo5B Mo5A O13 76.8(11) . .
O16 Mo5A O13 166.5(6) . .
O14 Mo5A O13 88.2(4) . .
O15 Mo5A O13 80.5(3) . .
O9 Mo5A O13 79.8(4) . .
Mo5B Mo5A O17 33.2(12) . .
O16 Mo5A O17 90.1(6) . .
O14 Mo5A O17 164.6(4) . .
O15 Mo5A O17 81.0(5) . .
O9 Mo5A O17 78.5(6) . .
O13 Mo5A O17 76.4(4) . .
Mo5A Mo5B O9 114.5(16) . .
Mo5A Mo5B O17 133.3(17) . .
O9 Mo5B O17 112.0(18) . .
Mo5A Mo5B O16 64.8(13) . .
O9 Mo5B O16 107.4(9) . .
O17 Mo5B O16 105.4(9) . .
Mo5A Mo5B O13 83.8(13) . .
O9 Mo5B O13 91.3(8) . .
O17 Mo5B O13 90.7(8) . .
O16 Mo5B O13 147.8(15) . .
Mo5A Mo5B O14 26.4(9) . .
O9 Mo5B O14 89.4(9) . .
O17 Mo5B O14 154.9(12) . .
O16 Mo5B O14 78.9(10) . .
O13 Mo5B O14 75.3(7) . .
Mo5A Mo5B O15 49.5(11) . .
O9 Mo5B O15 157.9(13) . .
O17 Mo5B O15 84.5(8) . .
O16 Mo5B O15 80.6(9) . .
O13 Mo5B O15 73.3(6) . .
O14 Mo5B O15 71.6(8) . .
Mo6B Mo6A O21 172.7(7) . .
Mo6B Mo6A O22 71.6(11) . .
O21 Mo6A O22 113.5(11) . .
Mo6B Mo6A O15 76.8(7) . .
O21 Mo6A O15 107.2(8) . .
O22 Mo6A O15 95.6(6) . .
Mo6B Mo6A O19 73.3(7) . .
O21 Mo6A O19 101.1(9) . .
O22 Mo6A O19 90.6(6) . .
O15 Mo6A O19 145.6(8) . .
Mo6B Mo6A O18 78.5(4) . .
O21 Mo6A O18 95.9(7) . .
O22 Mo6A O18 150.0(11) . .
O15 Mo6A O18 80.7(3) . .
O19 Mo6A O18 77.2(4) . .
Mo6B Mo6A O20 9.4(5) . .
O21 Mo6A O20 164.1(6) . .
O22 Mo6A O20 81.0(11) . .
O15 Mo6A O20 76.5(6) . .
O19 Mo6A O20 71.2(7) . .
O18 Mo6A O20 69.1(5) . .
Mo6A Mo6B O20 166.1(7) . .
Mo6A Mo6B O22 81.4(13) . .
O20 Mo6B O22 112.4(13) . .
Mo6A Mo6B O15 79.1(9) . .
O20 Mo6B O15 99.9(8) . .
O22 Mo6B O15 98.6(6) . .
Mo6A Mo6B O19 84.6(8) . .
O20 Mo6B O19 91.9(9) . .
O22 Mo6B O19 95.5(6) . .
O15 Mo6B O19 156.5(8) . .
Mo6A Mo6B O18 81.0(5) . .
O20 Mo6B O18 85.1(7) . .
O22 Mo6B O18 162.1(14) . .
O15 Mo6B O18 81.5(4) . .
O19 Mo6B O18 79.3(4) . .
Mo6A Mo6B O21 4.7(5) . .
O20 Mo6B O21 162.0(6) . .
O22 Mo6B O21 84.9(12) . .
O15 Mo6B O21 81.7(8) . .
O19 Mo6B O21 80.9(8) . .
O18 Mo6B O21 77.4(6) . .
Mo6A Mo6B C1 157.0(7) . .
O20 Mo6B C1 17.1(8) . .
O22 Mo6B C1 115.5(13) . .
O15 Mo6B C1 82.8(8) . .
O19 Mo6B C1 107.8(10) . .
O18 Mo6B C1 82.4(7) . .
O21 Mo6B C1 156.1(7) . .
O25 Mo7 O19 103.2(8) . .
O25 Mo7 O19 103.2(8) . 6
O19 Mo7 O19 106.8(7) . 6
O25 Mo7 O23 95.0(6) . .
O19 Mo7 O23 88.7(4) . .
O19 Mo7 O23 152.5(6) 6 .
O25 Mo7 O23 95.0(6) . 6
O19 Mo7 O23 152.5(6) . 6
O19 Mo7 O23 88.7(4) 6 6
O23 Mo7 O23 69.0(4) . 6
O25 Mo7 O24 173.4(9) . .
O19 Mo7 O24 80.6(8) . .
O19 Mo7 O24 80.6(8) 6 .
O23 Mo7 O24 79.6(5) . .
O23 Mo7 O24 79.6(5) 6 .
O28 Mo8 O29 104.6(4) . .
O28 Mo8 O26 101.7(3) . .
O29 Mo8 O26 103.8(3) . .
O28 Mo8 O1 96.6(3) . .
O29 Mo8 O1 93.0(3) . .
O26 Mo8 O1 150.9(3) . .
O28 Mo8 O27 93.6(3) . .
O29 Mo8 O27 155.0(3) . .
O26 Mo8 O27 88.8(3) . .
O1 Mo8 O27 67.5(3) . .
O28 Mo8 O30 171.1(3) . .
O29 Mo8 O30 83.8(4) . .
O26 Mo8 O30 78.9(3) . .
O1 Mo8 O30 79.6(3) . .
O27 Mo8 O30 77.5(3) . .
O34 Mo9 O33 104.1(5) . .
O34 Mo9 O31 103.9(4) . .
O33 Mo9 O31 101.2(4) . .
O34 Mo9 O8 94.2(4) . .
O33 Mo9 O8 94.2(4) . .
O31 Mo9 O8 152.4(3) . .
O34 Mo9 O32 156.8(4) . .
O33 Mo9 O32 93.0(3) . .
O31 Mo9 O32 87.7(3) . .
O8 Mo9 O32 68.7(3) . .
O34 Mo9 O35 83.5(4) . .
O33 Mo9 O35 170.7(4) . .
O31 Mo9 O35 81.8(3) . .
O8 Mo9 O35 79.7(3) . .
O32 Mo9 O35 78.3(3) . .
O38 Mo10 O7 100.2(3) . .
O38 Mo10 O8 101.6(3) . .
O7 Mo10 O8 71.8(3) . .
O38 Mo10 O32 92.9(3) . .
O7 Mo10 O32 143.8(3) . .
O8 Mo10 O32 72.6(3) . .
O38 Mo10 O37 92.3(3) . .
O7 Mo10 O37 72.0(3) . .
O8 Mo10 O37 142.9(3) . .
O32 Mo10 O37 141.4(3) . .
O38 Mo10 O36 99.6(3) . .
O7 Mo10 O36 138.0(3) . .
O8 Mo10 O36 138.3(3) . .
O32 Mo10 O36 70.9(3) . .
O37 Mo10 O36 70.6(3) . .
O38 Mo10 O39 174.3(3) . .
O7 Mo10 O39 83.7(3) . .
O8 Mo10 O39 83.5(3) . .
O32 Mo10 O39 86.2(3) . .
O37 Mo10 O39 84.9(3) . .
O36 Mo10 O39 74.8(3) . .
O38 Mo10 Mo1A 91.3(5) . .
O7 Mo10 Mo1A 35.9(3) . .
O8 Mo10 Mo1A 107.6(3) . .
O32 Mo10 Mo1A 175.6(5) . .
O37 Mo10 Mo1A 37.1(3) . .
O36 Mo10 Mo1A 107.3(3) . .
O39 Mo10 Mo1A 89.5(5) . .
Mo1A Mo11 O41 159.4(10) . .
Mo1A Mo11 O13 91.5(10) . .
O41 Mo11 O13 105.0(4) . .
Mo1A Mo11 O40 85.1(10) . .
O41 Mo11 O40 102.2(3) . .
O13 Mo11 O40 104.6(4) . .
Mo1A Mo11 O7 67.5(10) . .
O41 Mo11 O7 99.8(3) . .
O13 Mo11 O7 90.0(3) . .
O40 Mo11 O7 149.3(3) . .
Mo1A Mo11 O37 65.1(10) . .
O41 Mo11 O37 95.7(3) . .
O13 Mo11 O37 152.8(3) . .
O40 Mo11 O37 87.7(3) . .
O7 Mo11 O37 68.9(3) . .
Mo1A Mo11 O42 15.6(10) . .
O41 Mo11 O42 175.0(4) . .
O13 Mo11 O42 79.1(3) . .
O40 Mo11 O42 79.3(3) . .
O7 Mo11 O42 77.2(3) . .
O37 Mo11 O42 79.6(3) . .
Mo11 Mo1A O42 158.7(13) . .
Mo11 Mo1A O13 67.5(11) . .
O42 Mo1A O13 95.0(8) . .
Mo11 Mo1A O7 93.5(12) . .
O42 Mo1A O7 99.1(10) . .
O13 Mo1A O7 90.8(6) . .
Mo11 Mo1A O40 74.5(12) . .
O42 Mo1A O40 96.6(8) . .
O13 Mo1A O40 96.9(8) . .
O7 Mo1A O40 161.8(11) . .
Mo11 Mo1A O37 96.6(13) . .
O42 Mo1A O37 103.1(11) . .
O13 Mo1A O37 159.0(12) . .
O7 Mo1A O37 76.0(5) . .
O40 Mo1A O37 91.6(6) . .
Mo11 Mo1A O41 14.8(8) . .
O42 Mo1A O41 173.4(8) . .
O13 Mo1A O41 79.6(9) . .
O7 Mo1A O41 84.9(8) . .
O40 Mo1A O41 80.4(9) . .
O37 Mo1A O41 82.9(7) . .
Mo11 Mo1A Mo10 103.4(11) . .
O42 Mo1A Mo10 97.1(8) . .
O13 Mo1A Mo10 128.6(6) . .
O7 Mo1A Mo10 38.0(3) . .
O40 Mo1A Mo10 130.6(5) . .
O37 Mo1A Mo10 39.1(3) . .
O41 Mo1A Mo10 89.2(5) . .
O45 Mo12 O18 103.1(4) . .
O45 Mo12 O44 101.7(3) . .
O18 Mo12 O44 104.5(3) . .
O45 Mo12 O23 98.1(3) . .
O18 Mo12 O23 89.4(3) . .
O44 Mo12 O23 152.4(3) . .
O45 Mo12 O43 95.8(3) . .
O18 Mo12 O43 153.1(3) . .
O44 Mo12 O43 89.9(3) . .
O23 Mo12 O43 68.9(3) . .
O45 Mo12 O46 174.6(4) . .
O18 Mo12 O46 82.3(4) . .
O44 Mo12 O46 77.5(3) . .
O23 Mo12 O46 81.0(3) . .
O43 Mo12 O46 78.9(3) . .
O49 Mo13 O23 100.5(4) . .
O49 Mo13 O23 100.5(4) . 6
O23 Mo13 O23 70.6(4) . 6
O49 Mo13 O43 94.1(2) . .
O23 Mo13 O43 71.8(3) . .
O23 Mo13 O43 141.5(3) 6 .
O49 Mo13 O43 94.1(2) . 6
O23 Mo13 O43 141.5(3) . 6
O23 Mo13 O43 71.8(3) 6 6
O43 Mo13 O43 142.6(4) . 6
O49 Mo13 O48 98.0(5) . .
O23 Mo13 O48 139.7(2) . .
O23 Mo13 O48 139.7(2) 6 .
O43 Mo13 O48 71.4(2) . .
O43 Mo13 O48 71.4(2) 6 .
O49 Mo13 O47 172.4(5) . .
O23 Mo13 O47 85.7(3) . .
O23 Mo13 O47 85.7(3) 6 .
O43 Mo13 O47 83.5(2) . .
O43 Mo13 O47 83.5(2) 6 .
O48 Mo13 O47 74.4(4) . .
O52 Mo14 O51 102.8(3) . .
O52 Mo14 O54 98.8(3) . .
O51 Mo14 O54 91.3(3) . .
O52 Mo14 O26 102.3(3) . .
O51 Mo14 O26 86.5(3) . .
O54 Mo14 O26 158.7(3) . .
O52 Mo14 O50 100.0(3) . .
O51 Mo14 O50 156.8(3) . .
O54 Mo14 O50 88.9(3) . .
O26 Mo14 O50 84.9(3) . .
O52 Mo14 O53 169.5(3) . .
O51 Mo14 O53 84.8(3) . .
O54 Mo14 O53 73.6(3) . .
O26 Mo14 O53 85.2(3) . .
O50 Mo14 O53 73.0(3) . .
O58 Mo15 O57 102.5(3) . .
O58 Mo15 O56 100.4(4) . .
O57 Mo15 O56 89.6(3) . .
O58 Mo15 O50 100.1(3) . .
O57 Mo15 O50 157.3(3) . .
O56 Mo15 O50 89.1(3) . .
O58 Mo15 O31 101.5(4) . .
O57 Mo15 O31 86.7(3) . .
O56 Mo15 O31 158.1(3) . .
O50 Mo15 O31 86.1(3) . .
O58 Mo15 O55 171.1(3) . .
O57 Mo15 O55 84.7(3) . .
O56 Mo15 O55 74.1(3) . .
O50 Mo15 O55 73.1(3) . .
O31 Mo15 O55 84.0(3) . .
O61 Mo16 O57 102.7(4) . .
O61 Mo16 O59 102.8(3) . .
O57 Mo16 O59 97.2(3) . .
O61 Mo16 O32 104.5(3) . .
O57 Mo16 O32 88.6(3) . .
O59 Mo16 O32 150.2(3) . .
O61 Mo16 O36 94.1(3) . .
O57 Mo16 O36 157.0(3) . .
O59 Mo16 O36 94.2(3) . .
O32 Mo16 O36 72.0(3) . .
O61 Mo16 O60 167.7(3) . .
O57 Mo16 O60 89.2(3) . .
O59 Mo16 O60 72.2(3) . .
O32 Mo16 O60 78.7(3) . .
O36 Mo16 O60 75.4(3) . .
O65 Mo17 O64 102.9(3) . .
O65 Mo17 O62 101.7(3) . .
O64 Mo17 O62 99.2(3) . .
O65 Mo17 O37 104.0(3) . .
O64 Mo17 O37 87.5(3) . .
O62 Mo17 O37 151.2(3) . .
O65 Mo17 O36 94.9(3) . .
O64 Mo17 O36 155.4(3) . .
O62 Mo17 O36 93.5(3) . .
O37 Mo17 O36 71.7(3) . .
O65 Mo17 O63 169.4(3) . .
O64 Mo17 O63 87.3(3) . .
O62 Mo17 O63 73.4(3) . .
O37 Mo17 O63 79.0(3) . .
O36 Mo17 O63 76.2(3) . .
O69 Mo18 O64 102.0(3) . .
O69 Mo18 O68 100.3(3) . .
O64 Mo18 O68 157.5(3) . .
O69 Mo18 O66 100.3(3) . .
O64 Mo18 O66 87.7(3) . .
O68 Mo18 O66 91.2(3) . .
O69 Mo18 O40 100.8(3) . .
O64 Mo18 O40 86.9(3) . .
O68 Mo18 O40 86.1(3) . .
O66 Mo18 O40 158.9(3) . .
O69 Mo18 O67 173.5(3) . .
O64 Mo18 O67 82.3(3) . .
O68 Mo18 O67 75.8(3) . .
O66 Mo18 O67 74.9(3) . .
O40 Mo18 O67 84.2(3) . .
O73 Mo19 O70 101.8(3) . .
O73 Mo19 O68 99.7(3) . .
O70 Mo19 O68 158.2(3) . .
O73 Mo19 O71 100.4(3) . .
O70 Mo19 O71 89.4(3) . .
O68 Mo19 O71 90.2(3) . .
O73 Mo19 O44 102.1(3) . .
O70 Mo19 O44 86.8(3) . .
O68 Mo19 O44 85.3(3) . .
O71 Mo19 O44 157.5(3) . .
O73 Mo19 O72 172.7(3) . .
O70 Mo19 O72 83.1(3) . .
O68 Mo19 O72 75.9(3) . .
O71 Mo19 O72 74.1(3) . .
O44 Mo19 O72 83.5(3) . .
O76 Mo20 O70 103.6(4) . .
O76 Mo20 O75 102.3(4) . .
O70 Mo20 O75 98.0(3) . .
O76 Mo20 O43 103.0(3) . .
O70 Mo20 O43 87.9(3) . .
O75 Mo20 O43 151.8(3) . .
O76 Mo20 O48 94.8(4) . .
O70 Mo20 O48 155.2(3) . .
O75 Mo20 O48 94.1(3) . .
O43 Mo20 O48 71.6(3) . .
O76 Mo20 O74 168.7(3) . .
O70 Mo20 O74 87.6(3) . .
O75 Mo20 O74 73.8(3) . .
O43 Mo20 O74 79.0(2) . .
O48 Mo20 O74 75.1(3) . .
O79 Mo21 O78 102.9(4) . .
O79 Mo21 O55 104.6(4) . .
O78 Mo21 O55 97.4(3) . .
O79 Mo21 O53 104.2(4) . .
O78 Mo21 O53 97.2(3) . .
O55 Mo21 O53 143.7(3) . .
O79 Mo21 O50 96.9(4) . .
O78 Mo21 O50 160.2(3) . .
O55 Mo21 O50 77.5(3) . .
O53 Mo21 O50 77.5(3) . .
O79 Mo21 O77 176.9(4) . .
O78 Mo21 O77 73.9(3) . .
O55 Mo21 O77 75.8(3) . .
O53 Mo21 O77 76.7(3) . .
O50 Mo21 O77 86.2(2) . .
O81 Mo22 O39 104.1(4) . .
O81 Mo22 O63 106.0(4) . .
O39 Mo22 O63 97.1(3) . .
O81 Mo22 O60 106.3(4) . .
O39 Mo22 O60 95.5(3) . .
O63 Mo22 O60 141.0(3) . .
O81 Mo22 O80 93.5(4) . .
O39 Mo22 O80 162.3(3) . .
O63 Mo22 O80 78.9(3) . .
O60 Mo22 O80 78.0(3) . .
O83 Mo23 O82 105.0(5) . .
O83 Mo23 O67 104.5(6) . .
O82 Mo23 O67 96.5(3) . .
O83 Mo23 O72 104.0(6) . .
O82 Mo23 O72 93.6(3) . .
O67 Mo23 O72 146.1(3) . .
O83 Mo23 O68 93.7(5) . .
O82 Mo23 O68 161.2(3) . .
O67 Mo23 O68 80.5(3) . .
O72 Mo23 O68 79.6(3) . .
O85 Mo24 O47 103.4(5) . .
O85 Mo24 O74 106.2(2) . .
O47 Mo24 O74 98.3(2) . .
O85 Mo24 O74 106.2(2) . 6
O47 Mo24 O74 98.3(2) . 6
O74 Mo24 O74 138.9(4) . 6
O85 Mo24 O84 97.3(4) . .
O47 Mo24 O84 159.2(4) . .
O74 Mo24 O84 75.7(2) . .
O74 Mo24 O84 75.7(2) 6 .
O85 Mo24 O48 176.6(4) . .
O47 Mo24 O48 73.2(4) . .
O74 Mo24 O48 74.6(2) . .
O74 Mo24 O48 74.6(2) 6 .
O84 Mo24 O48 86.1(3) . .
O86 Mo25 O51 102.7(3) . 2
O86 Mo25 O54 103.0(3) . .
O51 Mo25 O54 96.9(3) 2 .
O86 Mo25 O27 105.1(3) . 2
O51 Mo25 O27 88.3(3) 2 2
O54 Mo25 O27 149.6(3) . 2
O86 Mo25 O77 96.7(3) . .
O51 Mo25 O77 155.5(3) 2 .
O54 Mo25 O77 93.3(3) . .
O27 Mo25 O77 72.1(3) 2 .
O86 Mo25 O53 172.1(3) . .
O51 Mo25 O53 84.4(3) 2 .
O54 Mo25 O53 72.6(3) . .
O27 Mo25 O53 78.2(3) 2 .
O77 Mo25 O53 77.4(3) . .
O89 Mo26 O88 103.0(3) . .
O89 Mo26 O56 103.2(4) . .
O88 Mo26 O56 97.6(3) . .
O89 Mo26 O87 103.8(3) . .
O88 Mo26 O87 88.5(3) . .
O56 Mo26 O87 150.2(3) . .
O89 Mo26 O77 95.7(3) . .
O88 Mo26 O77 155.4(3) . .
O56 Mo26 O77 93.4(3) . .
O87 Mo26 O77 71.4(3) . .
O89 Mo26 O55 170.7(3) . .
O88 Mo26 O55 85.9(3) . .
O56 Mo26 O55 73.0(3) . .
O87 Mo26 O55 78.4(2) . .
O77 Mo26 O55 76.4(3) . .
O91 Mo27 O88 102.8(3) . .
O91 Mo27 O59 99.4(3) . .
O88 Mo27 O59 89.5(3) . .
O91 Mo27 O80 96.8(3) . .
O88 Mo27 O80 160.2(3) . .
O59 Mo27 O80 90.5(3) . .
O91 Mo27 O90 102.1(3) . .
O88 Mo27 O90 85.0(3) . .
O59 Mo27 O90 158.5(3) . .
O80 Mo27 O90 87.8(3) . .
O91 Mo27 O60 168.1(3) . .
O88 Mo27 O60 87.4(3) . .
O59 Mo27 O60 74.2(3) . .
O80 Mo27 O60 73.6(3) . .
O90 Mo27 O60 84.7(3) . .
O94 Mo28 O92 102.7(3) . .
O94 Mo28 O62 99.1(3) . .
O92 Mo28 O62 88.7(3) . .
O94 Mo28 O80 96.9(3) . .
O92 Mo28 O80 160.2(3) . .
O62 Mo28 O80 90.9(3) . .
O94 Mo28 O93 102.1(3) . .
O92 Mo28 O93 85.9(3) . .
O62 Mo28 O93 158.7(3) . .
O80 Mo28 O93 87.3(3) . .
O94 Mo28 O63 168.7(3) . .
O92 Mo28 O63 86.7(3) . .
O62 Mo28 O63 74.6(3) . .
O80 Mo28 O63 74.1(3) . .
O93 Mo28 O63 84.5(3) . .
O97 Mo29 O92 102.7(3) . .
O97 Mo29 O66 102.6(3) . .
O92 Mo29 O66 99.0(3) . .
O97 Mo29 O96 106.0(3) . .
O92 Mo29 O96 87.9(3) . .
O66 Mo29 O96 148.2(3) . .
O97 Mo29 O95 96.4(3) . .
O92 Mo29 O95 155.2(3) . .
O66 Mo29 O95 92.1(3) . .
O96 Mo29 O95 71.5(3) . .
O97 Mo29 O67 172.5(3) . .
O92 Mo29 O67 84.1(3) . .
O66 Mo29 O67 72.8(3) . .
O96 Mo29 O67 77.2(2) . .
O95 Mo29 O67 78.0(3) . .
O100 Mo30 O99 102.2(3) . .
O100 Mo30 O71 103.6(3) . .
O99 Mo30 O71 97.7(3) . .
O100 Mo30 O98 105.9(3) . .
O99 Mo30 O98 88.5(3) . .
O71 Mo30 O98 147.9(3) . .
O100 Mo30 O95 96.0(3) . .
O99 Mo30 O95 156.5(3) . .
O71 Mo30 O95 92.4(3) . .
O98 Mo30 O95 72.1(3) . .
O100 Mo30 O72 172.8(3) . .
O99 Mo30 O72 84.2(3) . .
O71 Mo30 O72 72.1(3) . .
O98 Mo30 O72 77.2(2) . .
O95 Mo30 O72 78.7(3) . .
O101 Mo31 O99 103.7(3) . .
O101 Mo31 O75 98.4(3) . .
O99 Mo31 O75 90.2(3) . .
O101 Mo31 O102 102.7(3) . .
O99 Mo31 O102 86.9(3) . .
O75 Mo31 O102 158.8(3) . .
O101 Mo31 O84 98.0(4) . .
O99 Mo31 O84 158.2(3) . .
O75 Mo31 O84 89.2(3) . .
O102 Mo31 O84 85.9(3) . .
O101 Mo31 O74 166.2(3) . .
O99 Mo31 O74 88.1(3) . .
O75 Mo31 O74 74.2(2) . .
O102 Mo31 O74 84.8(3) . .
O84 Mo31 O74 70.7(3) . .
O103 Mo32 O2 100.1(3) . 2
O103 Mo32 O27 95.0(3) . 2
O2 Mo32 O27 142.1(3) 2 2
O103 Mo32 O1 99.9(3) . 2
O2 Mo32 O1 71.6(3) 2 2
O27 Mo32 O1 71.7(3) 2 2
O103 Mo32 O87 92.9(3) . .
O2 Mo32 O87 71.7(3) 2 .
O27 Mo32 O87 142.2(3) 2 .
O1 Mo32 O87 142.7(3) 2 .
O103 Mo32 O77 98.7(3) . .
O2 Mo32 O77 138.5(3) 2 .
O27 Mo32 O77 71.6(3) 2 .
O1 Mo32 O77 139.9(3) 2 .
O87 Mo32 O77 70.7(2) . .
O103 Mo32 O78 174.0(3) . .
O2 Mo32 O78 84.3(3) 2 .
O27 Mo32 O78 83.8(3) 2 .
O1 Mo32 O78 85.3(3) 2 .
O87 Mo32 O78 84.6(2) . .
O77 Mo32 O78 75.4(3) . .
O106 Mo33 O104 103.6(3) . .
O106 Mo33 O90 102.4(3) . .
O104 Mo33 O90 103.0(3) . .
O106 Mo33 O2 98.5(3) . 2
O104 Mo33 O2 89.4(3) . 2
O90 Mo33 O2 152.3(3) . 2
O106 Mo33 O87 96.0(3) . .
O104 Mo33 O87 153.2(3) . .
O90 Mo33 O87 90.1(3) . .
O2 Mo33 O87 69.6(3) 2 .
O106 Mo33 O105 171.4(3) . .
O104 Mo33 O105 83.3(3) . .
O90 Mo33 O105 80.6(3) . .
O2 Mo33 O105 76.4(3) 2 .
O87 Mo33 O105 75.8(2) . .
O109 Mo34 O108 102.4(3) . .
O109 Mo34 O93 101.9(3) . .
O108 Mo34 O93 103.3(3) . .
O109 Mo34 O107 98.4(3) . .
O108 Mo34 O107 90.3(3) . .
O93 Mo34 O107 152.4(3) . .
O109 Mo34 O96 95.3(3) . .
O108 Mo34 O96 154.7(3) . .
O93 Mo34 O96 90.4(3) . .
O107 Mo34 O96 69.1(3) . .
O109 Mo34 O110 172.4(3) . .
O108 Mo34 O110 84.0(3) . .
O93 Mo34 O110 80.4(3) . .
O107 Mo34 O110 77.3(3) . .
O96 Mo34 O110 77.4(2) . .
O111 Mo35 O107 100.1(3) . .
O111 Mo35 O98 95.2(3) . .
O107 Mo35 O98 142.7(3) . .
O111 Mo35 O112 99.8(3) . .
O107 Mo35 O112 72.1(3) . .
O98 Mo35 O112 71.9(3) . .
O111 Mo35 O96 92.6(3) . .
O107 Mo35 O96 71.3(3) . .
O98 Mo35 O96 141.9(3) . .
O112 Mo35 O96 142.9(3) . .
O111 Mo35 O95 100.0(3) . .
O107 Mo35 O95 137.2(3) . .
O98 Mo35 O95 71.5(3) . .
O112 Mo35 O95 139.6(3) . .
O96 Mo35 O95 70.4(3) . .
O111 Mo35 O82 175.3(3) . .
O107 Mo35 O82 82.7(3) . .
O98 Mo35 O82 84.6(3) . .
O112 Mo35 O82 84.6(3) . .
O96 Mo35 O82 84.8(3) . .
O95 Mo35 O82 75.5(2) . .
O114 Mo36 O113 103.9(4) . .
O114 Mo36 O102 104.6(3) . .
O113 Mo36 O102 100.5(3) . .
O114 Mo36 O112 92.8(3) . .
O113 Mo36 O112 94.9(3) . .
O102 Mo36 O112 153.1(3) . .
O114 Mo36 O98 155.7(3) . .
O113 Mo36 O98 92.9(3) . .
O102 Mo36 O98 89.1(3) . .
O112 Mo36 O98 68.0(3) . .
O114 Mo36 O115 85.1(4) . .
O113 Mo36 O115 170.2(3) . .
O102 Mo36 O115 80.7(3) . .
O112 Mo36 O115 80.5(3) . .
O98 Mo36 O115 77.4(3) . .
Mo3G Mo37 O117 169.0(5) . .
Mo3G Mo37 O119 82.3(5) . .
O117 Mo37 O119 107.4(6) . .
Mo3G Mo37 O116 81.1(4) . .
O117 Mo37 O116 102.2(5) . .
O119 Mo37 O116 98.5(4) . .
Mo3G Mo37 O3 74.8(5) . 2
O117 Mo37 O3 98.9(5) . 2
O119 Mo37 O3 93.5(4) . 2
O116 Mo37 O3 151.3(5) . 2
Mo3G Mo37 O104 80.4(4) . .
O117 Mo37 O104 89.5(4) . .
O119 Mo37 O104 162.4(6) . .
O116 Mo37 O104 81.9(3) . .
O3 Mo37 O104 79.0(3) 2 .
Mo3G Mo37 O118 2.5(4) . .
O117 Mo37 O118 167.1(4) . .
O119 Mo37 O118 84.7(5) . .
O116 Mo37 O118 80.0(4) . .
O3 Mo37 O118 75.2(5) 2 .
O104 Mo37 O118 78.1(3) . .
Mo37 Mo3G O118 176.2(5) . .
Mo37 Mo3G O119 71.5(6) . .
O118 Mo3G O119 112.2(7) . .
Mo37 Mo3G O116 74.3(5) . .
O118 Mo3G O116 104.1(6) . .
O119 Mo3G O116 94.1(4) . .
Mo37 Mo3G O3 81.6(6) . 2
O118 Mo3G O3 99.0(7) . 2
O119 Mo3G O3 92.7(5) . 2
O116 Mo3G O3 151.3(7) . 2
Mo37 Mo3G O104 78.9(4) . .
O118 Mo3G O104 97.5(5) . .
O119 Mo3G O104 150.2(8) . .
O116 Mo3G O104 80.6(3) . .
O3 Mo3G O104 79.7(3) 2 .
Mo37 Mo3G O117 7.4(3) . .
O118 Mo3G O117 169.5(5) . .
O119 Mo3G O117 78.1(6) . .
O116 Mo3G O117 76.7(5) . .
O3 Mo3G O117 77.6(5) 2 .
O104 Mo3G O117 72.2(4) . .
Mo3H Mo38 O123 168.2(5) . .
Mo3H Mo38 O122 82.6(5) . .
O123 Mo38 O122 106.3(5) . .
Mo3H Mo38 O120 86.3(4) . .
O123 Mo38 O120 100.1(5) . .
O122 Mo38 O120 96.3(4) . .
Mo3H Mo38 O116 71.8(4) . .
O123 Mo38 O116 99.1(5) . .
O122 Mo38 O116 96.3(4) . .
O120 Mo38 O116 153.0(4) . .
Mo3H Mo38 O108 77.0(3) . .
O123 Mo38 O108 94.2(4) . .
O122 Mo38 O108 159.5(4) . .
O120 Mo38 O108 80.2(3) . .
O116 Mo38 O108 79.7(3) . .
Mo3H Mo38 O121 6.6(3) . .
O123 Mo38 O121 168.2(4) . .
O122 Mo38 O121 85.3(4) . .
O120 Mo38 O121 80.0(4) . .
O116 Mo38 O121 77.3(3) . .
O108 Mo38 O121 74.1(3) . .
Mo38 Mo3H O121 169.8(5) . .
Mo38 Mo3H O122 70.3(4) . .
O121 Mo3H O122 113.7(5) . .
Mo38 Mo3H O116 82.8(4) . .
O121 Mo3H O116 105.7(5) . .
O122 Mo3H O116 96.1(4) . .
Mo38 Mo3H O120 69.6(4) . .
O121 Mo3H O120 100.6(5) . .
O122 Mo3H O120 89.3(4) . .
O116 Mo3H O120 148.2(5) . .
Mo38 Mo3H O108 81.2(4) . .
O121 Mo3H O108 94.1(4) . .
O122 Mo3H O108 151.4(5) . .
O116 Mo3H O108 82.3(3) . .
O120 Mo3H O108 78.3(3) . .
Mo38 Mo3H O123 7.8(3) . .
O121 Mo3H O123 169.0(4) . .
O122 Mo3H O123 76.3(4) . .
O116 Mo3H O123 76.8(4) . .
O120 Mo3H O123 74.1(4) . .
O108 Mo3H O123 75.5(3) . .
O126 Mo39 O120 106.5(4) . .
O126 Mo39 O125 100.7(6) . .
O120 Mo39 O125 95.9(4) . .
O126 Mo39 O112 95.4(4) . .
O120 Mo39 O112 154.6(3) . .
O125 Mo39 O112 92.6(3) . .
O126 Mo39 O107 159.6(4) . .
O120 Mo39 O107 87.0(3) . .
O125 Mo39 O107 92.9(4) . .
O112 Mo39 O107 68.6(3) . .
O126 Mo39 O124 87.6(6) . .
O120 Mo39 O124 86.5(4) . .
O125 Mo39 O124 170.3(5) . .
O112 Mo39 O124 81.5(4) . .
O107 Mo39 O124 77.8(4) . .
Mo32 O1 Mo1 111.1(3) 2 .
Mo32 O1 Mo8 111.1(3) 2 .
Mo1 O1 Mo8 134.8(4) . .
Mo32 O2 Mo33 109.8(3) 2 2
Mo32 O2 Mo1 108.7(3) 2 .
Mo33 O2 Mo1 139.2(4) 2 .
Mo1 O3 Mo3G 157.3(7) . 2
Mo1 O3 Mo37 162.7(6) . 2
Mo3G O3 Mo37 23.6(2) 2 2
C3 O6 Mo1 124.0(15) 2 .
Mo1A O7 Mo10 106.1(5) . .
Mo1A O7 Mo11 19.0(7) . .
Mo10 O7 Mo11 110.8(3) . .
Mo1A O7 Mo4 145.3(5) . .
Mo10 O7 Mo4 108.6(3) . .
Mo11 O7 Mo4 137.2(4) . .
Mo10 O8 Mo4 111.5(4) . .
Mo10 O8 Mo9 111.1(4) . .
Mo4 O8 Mo9 136.2(4) . .
Mo5B O9 Mo4 163.2(8) . .
Mo5B O9 Mo5A 20.1(9) . .
Mo4 O9 Mo5A 149.5(7) . .
C5 O12 Mo4 120.6(19) . .
Mo11 O13 Mo1A 21.0(7) . .
Mo11 O13 Mo5B 143.6(7) . .
Mo1A O13 Mo5B 138.4(7) . .
Mo11 O13 Mo5A 149.8(5) . .
Mo1A O13 Mo5A 134.7(7) . .
Mo5B O13 Mo5A 19.4(6) . .
Mo5A O14 Mo5B 11.2(4) . .
Mo6B O15 Mo6A 24.1(3) . .
Mo6B O15 Mo5A 126.0(6) . .
Mo6A O15 Mo5A 143.7(5) . .
Mo6B O15 Mo5B 115.0(8) . .
Mo6A O15 Mo5B 137.1(7) . .
Mo5A O15 Mo5B 17.0(5) . .
Mo5A O16 Mo5B 23.5(7) . .
C1 O17 Mo5B 138.3(15) . .
C1 O17 Mo5A 124.9(12) . .
Mo5B O17 Mo5A 13.5(7) . .
Mo12 O18 Mo6B 155.5(5) . .
Mo12 O18 Mo6A 148.0(6) . .
Mo6B O18 Mo6A 20.5(2) . .
Mo7 O19 Mo6B 155.1(10) . .
Mo7 O19 Mo6A 157.9(7) . .
Mo6B O19 Mo6A 22.2(3) . .
C1 O20 Mo6B 135.6(18) . .
C1 O20 Mo6A 134.9(18) . .
Mo6B O20 Mo6A 4.5(2) . .
Mo6A O21 Mo6B 2.6(3) . .
Mo6B O22 Mo6A 26.9(4) . .
Mo13 O23 Mo7 110.2(4) . .
Mo13 O23 Mo12 109.8(3) . .
Mo7 O23 Mo12 136.7(4) . .
Mo8 O26 Mo14 147.9(4) . .
Mo25 O27 Mo32 109.6(3) 2 2
Mo25 O27 Mo8 140.8(3) 2 .
Mo32 O27 Mo8 108.3(3) 2 .
Mo9 O31 Mo15 147.6(4) . .
Mo16 O32 Mo10 109.9(3) . .
Mo16 O32 Mo9 141.3(4) . .
Mo10 O32 Mo9 107.5(3) . .
Mo17 O36 Mo16 140.0(4) . .
Mo17 O36 Mo10 105.5(3) . .
Mo16 O36 Mo10 104.4(3) . .
Mo1A O37 Mo17 146.6(5) . .
Mo1A O37 Mo10 103.8(5) . .
Mo17 O37 Mo10 109.3(3) . .
Mo1A O37 Mo11 18.3(7) . .
Mo17 O37 Mo11 141.1(4) . .
Mo10 O37 Mo11 107.2(3) . .
C5 O39 Mo22 119.4(24) . .
C5 O39 Mo10 123.4(24) . .
Mo22 O39 Mo10 117.0(3) . .
Mo11 O40 Mo1A 20.5(7) . .
Mo11 O40 Mo18 145.9(4) . .
Mo1A O40 Mo18 148.5(5) . .
Mo11 O41 Mo1A 5.8(3) . .
Mo1A O42 Mo11 5.7(4) . .
Mo13 O43 Mo20 109.4(3) . .
Mo13 O43 Mo12 108.0(3) . .
Mo20 O43 Mo12 141.1(4) . .
Mo12 O44 Mo19 147.9(4) . .
Mo24 O47 Mo13 116.7(5) . .
Mo20 O48 Mo20 142.4(5) 6 .
Mo20 O48 Mo13 103.9(3) 6 .
Mo20 O48 Mo13 103.9(3) . .
Mo20 O48 Mo24 100.9(3) 6 .
Mo20 O48 Mo24 100.9(3) . .
Mo13 O48 Mo24 95.7(4) . .
Mo15 O50 Mo14 140.8(4) . .
Mo15 O50 Mo21 108.5(3) . .
Mo14 O50 Mo21 109.1(3) . .
Mo25 O51 Mo14 157.7(4) 2 .
Mo21 O53 Mo14 99.7(3) . .
Mo21 O53 Mo25 105.1(3) . .
Mo14 O53 Mo25 89.6(3) . .
Mo25 O54 Mo14 123.6(4) . .
Mo21 O55 Mo15 100.0(3) . .
Mo21 O55 Mo26 107.1(3) . .
Mo15 O55 Mo26 89.6(3) . .
Mo26 O56 Mo15 122.4(4) . .
Mo16 O57 Mo15 156.9(5) . .
Mo16 O59 Mo27 121.7(4) . .
Mo22 O60 Mo27 101.5(3) . .
Mo22 O60 Mo16 108.0(3) . .
Mo27 O60 Mo16 90.4(3) . .
Mo17 O62 Mo28 119.9(4) . .
Mo22 O63 Mo28 101.0(3) . .
Mo22 O63 Mo17 108.1(3) . .
Mo28 O63 Mo17 90.4(3) . .
Mo17 O64 Mo18 158.0(4) . .
Mo29 O66 Mo18 123.0(4) . .
Mo23 O67 Mo18 95.9(3) . .
Mo23 O67 Mo29 104.7(3) . .
Mo18 O67 Mo29 88.5(2) . .
Mo19 O68 Mo18 139.3(4) . .
Mo19 O68 Mo23 108.9(3) . .
Mo18 O68 Mo23 107.6(3) . .
Mo20 O70 Mo19 158.1(4) . .
Mo30 O71 Mo19 124.2(4) . .
Mo23 O72 Mo19 95.2(3) . .
Mo23 O72 Mo30 103.9(3) . .
Mo19 O72 Mo30 88.8(2) . .
Mo24 O74 Mo31 104.0(3) . .
Mo24 O74 Mo20 109.3(3) . .
Mo31 O74 Mo20 90.4(2) . .
Mo20 O75 Mo31 120.2(3) . .
Mo25 O77 Mo26 143.1(4) . .
Mo25 O77 Mo32 103.1(3) . .
Mo26 O77 Mo32 104.6(3) . .
Mo25 O77 Mo21 100.7(2) . .
Mo26 O77 Mo21 100.5(3) . .
Mo32 O77 Mo21 95.1(3) . .
C3 O78 Mo21 120.3(17) . .
C3 O78 Mo32 124.1(17) . .
Mo21 O78 Mo32 115.6(4) . .
Mo28 O80 Mo27 142.5(4) . .
Mo28 O80 Mo22 105.5(3) . .
Mo27 O80 Mo22 106.4(3) . .
C7 O82 Mo23 116.1(10) . .
C7 O82 Mo35 126.9(10) . .
Mo23 O82 Mo35 117.0(3) . .
Mo31 O84 Mo31 140.6(5) 6 .
Mo31 O84 Mo24 108.6(3) 6 .
Mo31 O84 Mo24 108.6(3) . .
Mo26 O87 Mo32 110.3(3) . .
Mo26 O87 Mo33 140.1(3) . .
Mo32 O87 Mo33 107.6(3) . .
Mo26 O88 Mo27 158.1(4) . .
Mo33 O90 Mo27 145.6(4) . .
Mo29 O92 Mo28 158.6(4) . .
Mo34 O93 Mo28 145.4(4) . .
Mo29 O95 Mo30 141.5(3) . .
Mo29 O95 Mo35 105.3(3) . .
Mo30 O95 Mo35 104.2(3) . .
Mo29 O96 Mo35 109.6(3) . .
Mo29 O96 Mo34 140.3(4) . .
Mo35 O96 Mo34 107.7(3) . .
Mo30 O98 Mo35 109.2(3) . .
Mo30 O98 Mo36 140.8(4) . .
Mo35 O98 Mo36 108.6(3) . .
Mo30 O99 Mo31 157.4(4) . .
Mo36 O102 Mo31 148.8(4) . .
Mo33 O104 Mo37 150.9(4) . .
Mo33 O104 Mo3G 134.2(5) . .
Mo37 O104 Mo3G 20.7(2) . .
Mo35 O107 Mo34 110.7(3) . .
Mo35 O107 Mo39 108.3(3) . .
Mo34 O107 Mo39 137.5(3) . .
Mo34 O108 Mo3H 153.3(4) . .
Mo34 O108 Mo38 135.8(4) . .
Mo3H O108 Mo38 21.78(15) . .
Mo35 O112 Mo39 111.0(3) . .
Mo35 O112 Mo36 110.6(3) . .
Mo39 O112 Mo36 134.2(4) . .
Mo37 O116 Mo3H 130.4(4) . .
Mo37 O116 Mo3G 24.7(2) . .
Mo3H O116 Mo3G 139.3(4) . .
Mo37 O116 Mo38 138.1(4) . .
Mo3H O116 Mo38 25.4(2) . .
Mo3G O116 Mo38 131.8(5) . .
Mo37 O117 Mo3G 3.59(15) . .
Mo3G O118 Mo37 1.3(2) . .
Mo37 O119 Mo3G 26.3(2) . .
Mo39 O120 Mo38 159.7(5) . .
Mo39 O120 Mo3H 160.3(6) . .
Mo38 O120 Mo3H 24.1(2) . .
Mo3H O121 Mo38 3.6(2) . .
Mo38 O122 Mo3H 27.2(2) . .
Mo38 O123 Mo3H 4.0(2) . .
C7 O124 Mo39 130.7(11) . .
O20 C1 O17 128.9(23) . .
O20 C1 C2 112.7(27) . .
O17 C1 C2 116.5(23) . .
O20 C1 Mo6B 27.4(12) . .
O17 C1 Mo6B 104.9(13) . .
C2 C1 Mo6B 138.5(21) . .
O78 C3 C4 113.0(30) . .
O78 C3 O6 128.4(27) . 2
C4 C3 O6 118.0(29) . 2
C3 C4 O127 126.9(33) . .
C3 C4 O128 111.2(30) . .
O127 C4 O128 102.9(31) . .
O39 C5 C6 115.6(45) . .
O39 C5 O12 128.1(38) . .
C6 C5 O12 116.1(41) . .
O130 C6 C5 101.9(41) . .
O130 C6 O129 132.4(38) . .
C5 C6 O129 92.8(36) . .
O82 C7 O124 125.1(17) . .
O82 C7 C8 118.3(16) . .
O124 C7 C8 116.5(17) . .
C7 C8 O132 98.2(25) . .
C7 C8 O131 96.7(19) . .
O132 C8 O131 122.5(28) . .
O177 O131 C8 177.2(27) . .
O131 O177 O178 146.1(28) . .
O177 O178 O177 116.5(33) 6 .

loop_
_geom_bond_atom_site_label_1
_geom_bond_atom_site_label_2
_geom_bond_distance
_geom_bond_site_symmetry_2
Mo1 O5 1.695(8) .
Mo1 O4 1.757(9) .
Mo1 O3 1.825(9) .
Mo1 O1 2.046(7) .
Mo1 O2 2.122(7) .
Mo1 O6 2.332(10) .
Mo4 O10 1.662(9) .
Mo4 O9 1.835(11) .
Mo4 O12 1.958(11) .
Mo4 O8 2.043(8) .
Mo4 O11 2.044(11) .
Mo4 O7 2.130(7) .
Mo5A Mo5B 0.74(2) .
Mo5A O16 1.685(10) .
Mo5A O14 1.693(10) .
Mo5A O15 1.939(9) .
Mo5A O9 1.965(10) .
Mo5A O13 2.230(7) .
Mo5A O17 2.32(2) .
Mo5B O9 1.54(2) .
Mo5B O17 1.74(3) .
Mo5B O16 1.86(2) .
Mo5B O13 2.18(2) .
Mo5B O14 2.33(3) .
Mo5B O15 2.34(2) .
Mo6A Mo6B 0.798(8) .
Mo6A O21 1.45(2) .
Mo6A O22 1.744(14) .
Mo6A O15 1.918(10) .
Mo6A O19 2.106(13) .
Mo6A O18 2.253(8) .
Mo6A O20 2.43(3) .
Mo6B O20 1.65(3) .
Mo6B O22 1.674(14) .
Mo6B O15 1.901(10) .
Mo6B O19 2.026(12) .
Mo6B O18 2.235(8) .
Mo6B O21 2.25(3) .
Mo6B C1 2.51(3) .
Mo7 O25 1.55(3) .
Mo7 O19 1.757(11) .
Mo7 O19 1.758(11) 6
Mo7 O23 2.038(8) .
Mo7 O23 2.038(8) 6
Mo7 O24 2.33(3) .
Mo8 O28 1.691(7) .
Mo8 O29 1.723(8) .
Mo8 O26 1.853(7) .
Mo8 O1 2.069(7) .
Mo8 O27 2.154(7) .
Mo8 O30 2.343(8) .
Mo9 O34 1.698(8) .
Mo9 O33 1.744(9) .
Mo9 O31 1.848(8) .
Mo9 O8 2.061(8) .
Mo9 O32 2.149(7) .
Mo9 O35 2.311(8) .
Mo10 O38 1.698(7) .
Mo10 O7 1.989(8) .
Mo10 O8 2.005(7) .
Mo10 O32 2.008(7) .
Mo10 O37 2.018(7) .
Mo10 O36 2.089(7) .
Mo10 O39 2.222(7) .
Mo10 Mo1A 3.107(12) .
Mo11 Mo1A 0.67(2) .
Mo11 O41 1.697(7) .
Mo11 O13 1.726(8) .
Mo11 O40 1.842(7) .
Mo11 O7 2.051(7) .
Mo11 O37 2.114(8) .
Mo11 O42 2.440(8) .
Mo1A O42 1.80(2) .
Mo1A O13 1.87(2) .
Mo1A O7 1.898(13) .
Mo1A O40 1.905(14) .
Mo1A O37 1.930(13) .
Mo1A O41 2.33(3) .
Mo12 O45 1.698(8) .
Mo12 O18 1.759(8) .
Mo12 O44 1.851(7) .
Mo12 O23 2.055(8) .
Mo12 O43 2.093(7) .
Mo12 O46 2.345(8) .
Mo13 O49 1.669(11) .
Mo13 O23 1.998(8) .
Mo13 O23 1.998(8) 6
Mo13 O43 2.005(7) .
Mo13 O43 2.005(7) 6
Mo13 O48 2.093(10) .
Mo13 O47 2.209(9) .
Mo14 O52 1.670(7) .
Mo14 O51 1.915(6) .
Mo14 O54 1.940(7) .
Mo14 O26 1.965(7) .
Mo14 O50 1.976(7) .
Mo14 O53 2.338(7) .
Mo15 O58 1.689(7) .
Mo15 O57 1.921(7) .
Mo15 O56 1.926(7) .
Mo15 O50 1.955(7) .
Mo15 O31 1.975(8) .
Mo15 O55 2.322(7) .
Mo16 O61 1.692(7) .
Mo16 O57 1.850(7) .
Mo16 O59 1.860(7) .
Mo16 O32 1.991(7) .
Mo16 O36 2.052(7) .
Mo16 O60 2.425(7) .
Mo17 O65 1.688(7) .
Mo17 O64 1.837(7) .
Mo17 O62 1.863(7) .
Mo17 O37 2.013(7) .
Mo17 O36 2.040(6) .
Mo17 O63 2.396(7) .
Mo18 O69 1.679(7) .
Mo18 O64 1.921(7) .
Mo18 O68 1.944(7) .
Mo18 O66 1.955(6) .
Mo18 O40 1.992(7) .
Mo18 O67 2.329(7) .
Mo19 O73 1.671(7) .
Mo19 O70 1.929(7) .
Mo19 O68 1.934(7) .
Mo19 O71 1.940(7) .
Mo19 O44 1.973(7) .
Mo19 O72 2.337(7) .
Mo20 O76 1.683(7) .
Mo20 O70 1.836(7) .
Mo20 O75 1.865(7) .
Mo20 O43 2.015(7) .
Mo20 O48 2.072(3) .
Mo20 O74 2.367(6) .
Mo21 O79 1.703(10) .
Mo21 O78 1.784(6) .
Mo21 O55 1.981(7) .
Mo21 O53 2.011(8) .
Mo21 O50 2.113(7) .
Mo21 O77 2.502(7) .
Mo22 O81 1.688(8) .
Mo22 O39 1.799(7) .
Mo22 O63 1.954(8) .
Mo22 O60 1.971(8) .
Mo22 O80 2.108(7) .
Mo23 O83 1.666(14) .
Mo23 O82 1.794(6) .
Mo23 O67 2.023(8) .
Mo23 O72 2.064(8) .
Mo23 O68 2.067(7) .
Mo24 O85 1.687(9) .
Mo24 O47 1.781(9) .
Mo24 O74 1.941(7) .
Mo24 O74 1.941(7) 6
Mo24 O84 2.119(10) .
Mo24 O48 2.483(10) .
Mo25 O86 1.685(7) .
Mo25 O51 1.854(6) 2
Mo25 O54 1.870(7) .
Mo25 O27 1.991(7) 2
Mo25 O77 2.070(6) .
Mo25 O53 2.427(7) .
Mo26 O89 1.681(8) .
Mo26 O88 1.847(7) .
Mo26 O56 1.874(7) .
Mo26 O87 1.997(7) .
Mo26 O77 2.082(6) .
Mo26 O55 2.404(7) .
Mo27 O91 1.667(7) .
Mo27 O88 1.935(7) .
Mo27 O59 1.957(7) .
Mo27 O80 2.002(7) .
Mo27 O90 2.002(7) .
Mo27 O60 2.272(8) .
Mo28 O94 1.684(7) .
Mo28 O92 1.940(7) .
Mo28 O62 1.967(6) .
Mo28 O80 1.997(7) .
Mo28 O93 1.998(7) .
Mo28 O63 2.274(7) .
Mo29 O97 1.676(7) .
Mo29 O92 1.841(7) .
Mo29 O66 1.861(6) .
Mo29 O96 1.996(6) .
Mo29 O95 2.054(7) .
Mo29 O67 2.474(7) .
Mo30 O100 1.681(7) .
Mo30 O99 1.851(7) .
Mo30 O71 1.865(7) .
Mo30 O98 1.996(6) .
Mo30 O95 2.056(7) .
Mo30 O72 2.468(7) .
Mo31 O101 1.673(7) .
Mo31 O99 1.914(7) .
Mo31 O75 1.949(7) .
Mo31 O102 1.972(6) .
Mo31 O84 1.995(3) .
Mo31 O74 2.293(6) .
Mo32 O103 1.680(7) .
Mo32 O2 1.995(7) 2
Mo32 O27 1.998(6) 2
Mo32 O1 2.014(7) 2
Mo32 O87 2.025(6) .
Mo32 O77 2.091(7) .
Mo32 O78 2.225(7) .
Mo33 O106 1.694(7) .
Mo33 O104 1.756(7) .
Mo33 O90 1.839(7) .
Mo33 O2 2.050(6) 2
Mo33 O87 2.075(7) .
Mo33 O105 2.447(7) .
Mo34 O109 1.694(7) .
Mo34 O108 1.751(7) .
Mo34 O93 1.848(7) .
Mo34 O107 2.042(7) .
Mo34 O96 2.081(6) .
Mo34 O110 2.406(7) .
Mo35 O111 1.674(7) .
Mo35 O107 1.987(6) .
Mo35 O98 2.006(7) .
Mo35 O112 2.017(7) .
Mo35 O96 2.024(7) .
Mo35 O95 2.077(6) .
Mo35 O82 2.243(6) .
Mo36 O114 1.703(7) .
Mo36 O113 1.724(7) .
Mo36 O102 1.836(7) .
Mo36 O112 2.079(7) .
Mo36 O98 2.141(7) .
Mo36 O115 2.319(8) .
Mo37 Mo3G 0.803(7) .
Mo37 O117 1.653(11) .
Mo37 O119 1.720(9) .
Mo37 O116 1.850(7) .
Mo37 O3 1.987(9) 2
Mo37 O104 2.229(7) .
Mo37 O118 2.339(11) .
Mo3G O118 1.54(2) .
Mo3G O119 1.797(10) .
Mo3G O116 1.899(8) .
Mo3G O3 1.939(10) 2
Mo3G O104 2.240(8) .
Mo3G O117 2.445(15) .
Mo38 Mo3H 0.837(5) .
Mo38 O123 1.641(9) .
Mo38 O122 1.727(8) .
Mo38 O120 1.925(8) .
Mo38 O116 1.933(8) .
Mo38 O108 2.229(7) .
Mo38 O121 2.357(8) .
Mo3H O121 1.528(10) .
Mo3H O122 1.819(10) .
Mo3H O116 1.851(8) .
Mo3H O120 2.049(9) .
Mo3H O108 2.199(8) .
Mo3H O123 2.467(11) .
Mo39 O126 1.659(9) .
Mo39 O120 1.822(8) .
Mo39 O125 1.855(10) .
Mo39 O112 2.040(7) .
Mo39 O107 2.138(7) .
Mo39 O124 2.225(10) .
O1 Mo32 2.014(7) 2
O2 Mo32 1.995(7) 2
O2 Mo33 2.050(6) 2
O3 Mo3G 1.939(10) 2
O3 Mo37 1.987(9) 2
O6 C3 1.60(4) 2
O12 C5 1.85(6) .
O17 C1 1.40(3) .
O20 C1 1.05(3) .
O27 Mo25 1.991(7) 2
O27 Mo32 1.998(6) 2
O39 C5 1.36(6) .
O48 Mo20 2.071(3) 6
O51 Mo25 1.854(6) 2
O78 C3 1.32(4) .
O82 C7 1.31(2) .
O84 Mo31 1.995(3) 6
O124 C7 1.46(2) .
C1 C2 1.51(4) .
C3 C4 1.52(5) .
C3 O6 1.60(4) 2
C4 O127 1.61(5) .
C4 O128 1.90(7) .
C5 C6 1.51(8) .
C6 O130 1.46(6) .
C6 O129 1.72(6) .
C7 C8 1.51(3) .
C8 O132 1.52(5) .
C8 O131 1.88(5) .
O131 O177 1.64(5) .
O177 O178 1.74(4) .
O178 O177 1.74(4) 6
